data_7707557
loop_
_publ_author_name
'Alshamrani, Abdullah Fahad A.'
'Santoro, Orlando'
'Prior, Timothy J.'
'Alamri, Mohammed A.'
'Stasiuk, Graeme J.'
'Elsegood, Mark R. J.'
'Redshaw, Carl'

_publ_section_title
;
 Scandium calix[<i>n</i>]arenes (<i>n</i> = 4, 6, 8): structural,
 cytotoxicity and ring opening polymerization studies.
;
_journal_issue 24
_journal_name_full 'Dalton transactions (Cambridge, England : 2003)'
_journal_page_first 8302
_journal_page_last 8306
_journal_paper_doi 10.1039/d1dt01330k
_journal_volume 50
_journal_year 2021
_chemical_formula_moiety
;
  
 C140 H162 N4 Na O13 Sc4, 3(C2 H3 N) [+ 7MeCN]
;
_chemical_formula_sum 'C146 H177 N7 Na O13 Sc4'
_chemical_formula_weight 2440.77
_space_group_crystal_system monoclinic
_space_group_IT_number 14
_space_group_name_Hall '-P 2ybc'
_space_group_name_H-M_alt 'P 1 21/c 1'
_atom_sites_solution_hydrogens geom
_audit_creation_method SHELXL-2018/3
_audit_update_record
;
2021-03-29 deposited with the CCDC.	2021-06-01 downloaded from the CCDC.
;
_cell_angle_alpha 90
_cell_angle_beta 109.804(6)
_cell_angle_gamma 90
_cell_formula_units_Z 4
_cell_length_a 17.3399(12)
_cell_length_b 40.5252(16)
_cell_length_c 22.5953(10)
_cell_measurement_reflns_used 9569
_cell_measurement_temperature 100(2)
_cell_measurement_theta_max 54.524
_cell_measurement_theta_min 2.867
_cell_volume 14938.7(15)
_computing_cell_refinement 'CrysAlisPro 1.171.40.81a (Rigaku OD, 2020)'
_computing_data_collection 'CrysAlisPro 1.171.40.81a (Rigaku OD, 2020)'
_computing_data_reduction 'CrysAlisPro 1.171.40.81a (Rigaku OD, 2020)'
_computing_structure_refinement 'SHELXL-2018/3 (Sheldrick, 2018)'
_computing_structure_solution 'SHELXT 2018/2 (Sheldrick, 2018)'
_diffrn_ambient_temperature 100(2)
_diffrn_detector_area_resol_mean 10.0000
_diffrn_measured_fraction_theta_full 0.996
_diffrn_measured_fraction_theta_max 0.996
_diffrn_measurement_device_type 'XtaLAB AFC11 (RCD3): quarter-chi single'
_diffrn_measurement_method \w-scans
_diffrn_radiation_type CuK\a
_diffrn_radiation_wavelength 1.54184
_diffrn_reflns_av_R_equivalents 0.0925
_diffrn_reflns_av_unetI/netI 0.0778
_diffrn_reflns_Laue_measured_fraction_full 0.996
_diffrn_reflns_Laue_measured_fraction_max 0.996
_diffrn_reflns_limit_h_max 14
_diffrn_reflns_limit_h_min -15
_diffrn_reflns_limit_k_max 32
_diffrn_reflns_limit_k_min -35
_diffrn_reflns_limit_l_max 18
_diffrn_reflns_limit_l_min -19
_diffrn_reflns_number 60415
_diffrn_reflns_point_group_measured_fraction_full 0.996
_diffrn_reflns_point_group_measured_fraction_max 0.996
_diffrn_reflns_theta_full 42.092
_diffrn_reflns_theta_max 42.092
_diffrn_reflns_theta_min 2.708
_diffrn_source 'Rotating-anode X-ray tube'
_exptl_absorpt_coefficient_mu 1.969
_exptl_absorpt_correction_T_max 1.0000
_exptl_absorpt_correction_T_min 0.54359
_exptl_absorpt_correction_type multi-scan
_exptl_absorpt_process_details
;
CrysAlisPro 1.171.40.81a (Rigaku Oxford Diffraction, 2020)
Empirical absorption correction using spherical harmonics,
implemented in SCALE3 ABSPACK scaling algorithm.
;
_exptl_crystal_colour colourless
_exptl_crystal_density_diffrn 1.085
_exptl_crystal_description plate
_exptl_crystal_F_000 5204
_exptl_crystal_size_max 0.06
_exptl_crystal_size_mid 0.03
_exptl_crystal_size_min 0.01
_refine_diff_density_max 0.655
_refine_diff_density_min -0.447
_refine_diff_density_rms 0.095
_refine_ls_extinction_method none
_refine_ls_goodness_of_fit_ref 1.328
_refine_ls_hydrogen_treatment constr
_refine_ls_matrix_type full
_refine_ls_number_parameters 1435
_refine_ls_number_reflns 10246
_refine_ls_number_restraints 1535
_refine_ls_restrained_S_all 1.245
_refine_ls_R_factor_all 0.1631
_refine_ls_R_factor_gt 0.1124
_refine_ls_shift/su_max 0.001
_refine_ls_shift/su_mean 0.000
_refine_ls_structure_factor_coef Fsqd
_refine_ls_weighting_details 'w=1/[\s^2^(Fo^2^)+(0.2000P)^2^] where P=(Fo^2^+2Fc^2^)/3'
_refine_ls_weighting_scheme calc
_refine_ls_wR_factor_gt 0.3189
_refine_ls_wR_factor_ref 0.3559
_reflns_Friedel_coverage 0.000
_reflns_number_gt 6102
_reflns_number_total 10246
_reflns_threshold_expression 'I > 2\s(I)'
_cod_data_source_file d1dt01330k2.cif
_cod_data_source_block 4p
_cod_depositor_comments 'Adding full bibliography for 7707550--7707558.cif.'
_cod_original_sg_symbol_H-M 'P 21/c'
_cod_database_code 7707557
_shelx_shelxl_version_number 2018/3
_shelx_space_group_comment
;
The symmetry employed for this shelxl refinement is uniquely defined
by the following loop, which should always be used as a source of
symmetry information in preference to the above space-group names.
They are only intended as comments.
;

loop_
_space_group_symop_operation_xyz
'x, y, z'
'-x, y+1/2, -z+1/2'
'-x, -y, -z'
'x, -y-1/2, z-1/2'

loop_
_atom_site_label
_atom_site_type_symbol
_atom_site_fract_x
_atom_site_fract_y
_atom_site_fract_z
_atom_site_U_iso_or_equiv
_atom_site_adp_type
_atom_site_occupancy
_atom_site_site_symmetry_order
_atom_site_calc_flag
_atom_site_refinement_flags_posn
_atom_site_refinement_flags_adp
_atom_site_refinement_flags_occupancy
_atom_site_disorder_assembly
_atom_site_disorder_group
C1 C 0.6241(8) 0.5467(3) 0.2090(6) 0.083(4) Uani 1 1 d . . . . .
C2 C 0.6778(8) 0.5260(3) 0.2535(5) 0.084(4) Uani 1 1 d . . . . .
C3 C 0.6917(8) 0.4938(3) 0.2360(5) 0.090(4) Uani 1 1 d . . . . .
H3 H 0.729100 0.479930 0.266225 0.109 Uiso 1 1 calc R U . . .
C4 C 0.6519(9) 0.4816(3) 0.1750(6) 0.090(4) Uani 1 1 d . . . . .
C5 C 0.5973(9) 0.5020(3) 0.1332(6) 0.090(4) Uani 1 1 d . . . . .
H5 H 0.570223 0.494069 0.091710 0.108 Uiso 1 1 calc R U . . .
C6 C 0.5792(9) 0.5340(3) 0.1482(5) 0.086(4) Uani 1 1 d . . . . .
C7 C 0.6681(9) 0.4456(3) 0.1588(6) 0.091(4) Uani 1 1 d . . . . .
C8 C 0.6569(10) 0.4211(3) 0.2082(6) 0.129(5) Uani 1 1 d . . . . .
H8A H 0.693361 0.427394 0.250287 0.194 Uiso 1 1 calc R U . . .
H8B H 0.599887 0.421745 0.207045 0.194 Uiso 1 1 calc R U . . .
H8C H 0.670364 0.398694 0.198581 0.194 Uiso 1 1 calc R U . . .
C9 C 0.7600(9) 0.4442(3) 0.1633(6) 0.108(4) Uani 1 1 d . . . . .
H9A H 0.794863 0.451099 0.205432 0.162 Uiso 1 1 calc R U . . .
H9B H 0.774073 0.421531 0.155543 0.162 Uiso 1 1 calc R U . . .
H9C H 0.768632 0.458949 0.131833 0.162 Uiso 1 1 calc R U . . .
C10 C 0.6113(9) 0.4351(3) 0.0949(5) 0.099(4) Uani 1 1 d . . . . .
H10A H 0.623635 0.412366 0.086641 0.149 Uiso 1 1 calc R U . . .
H10B H 0.554428 0.436556 0.093891 0.149 Uiso 1 1 calc R U . . .
H10C H 0.618850 0.449732 0.062741 0.149 Uiso 1 1 calc R U . . .
C11 C 0.5097(8) 0.5529(3) 0.1018(5) 0.086(3) Uani 1 1 d . . . . .
H11A H 0.510545 0.549440 0.058696 0.103 Uiso 1 1 calc R U . . .
H11B H 0.516838 0.576828 0.111309 0.103 Uiso 1 1 calc R U . . .
C12 C 0.3965(9) 0.5547(3) 0.1483(6) 0.079(3) Uani 1 1 d . . . . .
C13 C 0.4272(9) 0.5416(3) 0.1054(5) 0.083(3) Uani 1 1 d . . . . .
C14 C 0.3860(9) 0.5138(3) 0.0683(5) 0.092(4) Uani 1 1 d . . . . .
H14 H 0.409094 0.504119 0.039777 0.111 Uiso 1 1 calc R U . . .
C15 C 0.3146(10) 0.5005(3) 0.0722(6) 0.094(4) Uani 1 1 d . . . . .
C16 C 0.2860(8) 0.5134(3) 0.1163(6) 0.091(4) Uani 1 1 d . . . . .
H16 H 0.238824 0.503795 0.121574 0.109 Uiso 1 1 calc R U . . .
C17 C 0.3249(9) 0.5416(3) 0.1560(5) 0.086(4) Uani 1 1 d . . . . .
C18 C 0.2743(12) 0.4712(4) 0.0342(8) 0.126(5) Uani 1 1 d . . . . .
C19 C 0.2693(13) 0.4444(4) 0.0762(9) 0.177(7) Uani 1 1 d . . . . .
H19A H 0.324631 0.438061 0.103002 0.266 Uiso 1 1 calc R U . . .
H19B H 0.237865 0.451776 0.102501 0.266 Uiso 1 1 calc R U . . .
H19C H 0.241905 0.425304 0.051076 0.266 Uiso 1 1 calc R U . . .
C20 C 0.3203(11) 0.4551(4) -0.0044(8) 0.179(7) Uani 1 1 d . . . . .
H20A H 0.377271 0.451191 0.022252 0.269 Uiso 1 1 calc R U . . .
H20B H 0.294256 0.434083 -0.021289 0.269 Uiso 1 1 calc R U . . .
H20C H 0.319281 0.469744 -0.039259 0.269 Uiso 1 1 calc R U . . .
C21 C 0.1923(13) 0.4776(6) -0.0008(9) 0.217(9) Uani 1 1 d . . . . .
H21A H 0.189338 0.495442 -0.030721 0.326 Uiso 1 1 calc R U . . .
H21B H 0.167063 0.457637 -0.023855 0.326 Uiso 1 1 calc R U . . .
H21C H 0.163023 0.484109 0.027569 0.326 Uiso 1 1 calc R U . . .
C22 C 0.2928(8) 0.5536(3) 0.2055(5) 0.082(4) Uani 1 1 d . . . . .
H22A H 0.232315 0.551638 0.189740 0.099 Uiso 1 1 calc R U . . .
H22B H 0.306768 0.577194 0.213635 0.099 Uiso 1 1 calc R U . . .
C23 C 0.3967(8) 0.5461(3) 0.3178(6) 0.077(3) Uani 1 1 d . . . . .
C24 C 0.3265(9) 0.5348(3) 0.2661(6) 0.084(4) Uani 1 1 d . . . . .
C25 C 0.2959(8) 0.5039(3) 0.2714(6) 0.090(4) Uani 1 1 d . . . . .
H25 H 0.250994 0.496242 0.236693 0.109 Uiso 1 1 calc R U . . .
C26 C 0.3244(10) 0.4833(3) 0.3221(6) 0.095(4) Uani 1 1 d . . . . .
C27 C 0.3975(9) 0.4932(3) 0.3689(6) 0.091(4) Uani 1 1 d . . . . .
H27 H 0.425024 0.478448 0.402023 0.109 Uiso 1 1 calc R U . . .
C28 C 0.4300(8) 0.5246(3) 0.3670(5) 0.078(3) Uani 1 1 d . . . . .
C29 C 0.2835(10) 0.4494(3) 0.3250(7) 0.110(4) Uani 1 1 d . . . . .
C30 C 0.2912(13) 0.4268(4) 0.2752(8) 0.173(7) Uani 1 1 d . . . . .
H30A H 0.269084 0.437642 0.234126 0.260 Uiso 1 1 calc R U . . .
H30B H 0.349125 0.421493 0.283876 0.260 Uiso 1 1 calc R U . . .
H30C H 0.260528 0.406490 0.274987 0.260 Uiso 1 1 calc R U . . .
C31 C 0.1903(11) 0.4543(5) 0.3103(9) 0.179(7) Uani 1 1 d . . . . .
H31A H 0.181312 0.469073 0.341705 0.269 Uiso 1 1 calc R U . . .
H31B H 0.166023 0.464039 0.268355 0.269 Uiso 1 1 calc R U . . .
H31C H 0.164528 0.432920 0.311556 0.269 Uiso 1 1 calc R U . . .
C32 C 0.3182(11) 0.4325(3) 0.3896(6) 0.141(6) Uani 1 1 d . . . . .
H32A H 0.313003 0.447389 0.422197 0.211 Uiso 1 1 calc R U . . .
H32B H 0.287484 0.412166 0.389373 0.211 Uiso 1 1 calc R U . . .
H32C H 0.376081 0.427169 0.398263 0.211 Uiso 1 1 calc R U . . .
C33 C 0.5100(8) 0.5339(3) 0.4215(5) 0.080(3) Uani 1 1 d . . . . .
H33A H 0.513769 0.558284 0.423373 0.097 Uiso 1 1 calc R U . . .
H33B H 0.503831 0.526414 0.461387 0.097 Uiso 1 1 calc R U . . .
C34 C 0.6174(9) 0.5306(3) 0.3722(6) 0.082(4) Uani 1 1 d . . . . .
C35 C 0.5911(8) 0.5207(3) 0.4197(5) 0.079(3) Uani 1 1 d . . . . .
C36 C 0.6400(9) 0.4988(3) 0.4647(6) 0.100(4) Uani 1 1 d . . . . .
H36 H 0.621158 0.491242 0.497216 0.120 Uiso 1 1 calc R U . . .
C37 C 0.7147(9) 0.4880(3) 0.4634(6) 0.098(4) Uani 1 1 d . . . . .
C38 C 0.7408(9) 0.5009(3) 0.4152(5) 0.095(4) Uani 1 1 d . . . . .
H38 H 0.793532 0.494930 0.414719 0.114 Uiso 1 1 calc R U . . .
C39 C 0.6934(9) 0.5219(3) 0.3685(5) 0.078(3) Uani 1 1 d . . . . .
C40 C 0.7707(11) 0.4648(4) 0.5104(7) 0.128(5) Uani 1 1 d . . . . .
C41 C 0.8570(11) 0.4785(5) 0.5422(8) 0.181(7) Uani 1 1 d . . . . .
H41A H 0.890091 0.462188 0.572189 0.272 Uiso 1 1 calc R U . . .
H41B H 0.882196 0.483042 0.510262 0.272 Uiso 1 1 calc R U . . .
H41C H 0.853995 0.498894 0.564520 0.272 Uiso 1 1 calc R U . . .
C42 C 0.7368(10) 0.4559(4) 0.5643(7) 0.151(6) Uani 1 1 d . . . . .
H42A H 0.774886 0.440841 0.594021 0.227 Uiso 1 1 calc R U . . .
H42B H 0.731095 0.476115 0.586412 0.227 Uiso 1 1 calc R U . . .
H42C H 0.683159 0.445283 0.546370 0.227 Uiso 1 1 calc R U . . .
C43 C 0.7728(14) 0.4302(4) 0.4719(9) 0.214(8) Uani 1 1 d . . . . .
H43A H 0.808754 0.414179 0.500815 0.322 Uiso 1 1 calc R U . . .
H43B H 0.717264 0.421097 0.454696 0.322 Uiso 1 1 calc R U . . .
H43C H 0.793600 0.434834 0.437509 0.322 Uiso 1 1 calc R U . . .
C44 C 0.7251(8) 0.5363(3) 0.3213(5) 0.087(4) Uani 1 1 d . . . . .
H44A H 0.783163 0.529764 0.331696 0.104 Uiso 1 1 calc R U . . .
H44B H 0.723377 0.560677 0.324151 0.104 Uiso 1 1 calc R U . . .
C51 C 0.6788(9) 0.6242(3) 0.3555(6) 0.075(3) Uani 1 1 d . . . . .
C52 C 0.7506(9) 0.6281(3) 0.3448(6) 0.083(3) Uani 1 1 d . . . . .
C53 C 0.8244(9) 0.6204(4) 0.3883(6) 0.106(5) Uani 1 1 d . . . . .
H53 H 0.872512 0.623422 0.377692 0.127 Uiso 1 1 calc R U . . .
C54 C 0.8326(10) 0.6079(4) 0.4490(7) 0.116(5) Uani 1 1 d . . . . .
C55 C 0.7566(9) 0.6053(4) 0.4606(6) 0.103(4) Uani 1 1 d . . . . .
H55 H 0.758400 0.597597 0.500718 0.123 Uiso 1 1 calc R U . . .
C56 C 0.6818(9) 0.6131(3) 0.4182(6) 0.086(4) Uani 1 1 d . . . . .
C57 C 0.9128(12) 0.5995(6) 0.5000(8) 0.173(7) Uani 1 1 d . . . . .
C58 C 0.9737(16) 0.6260(9) 0.5138(14) 0.352(15) Uani 1 1 d . . . . .
H58A H 0.981403 0.633155 0.474703 0.527 Uiso 1 1 calc R U . . .
H58B H 0.954623 0.644718 0.532642 0.527 Uiso 1 1 calc R U . . .
H58C H 1.025927 0.617965 0.543206 0.527 Uiso 1 1 calc R U . . .
C59 C 0.9469(16) 0.5713(8) 0.4723(11) 0.341(14) Uani 1 1 d . . . . .
H59A H 0.907823 0.552883 0.462306 0.511 Uiso 1 1 calc R U . . .
H59B H 0.955656 0.578704 0.433770 0.511 Uiso 1 1 calc R U . . .
H59C H 0.999093 0.563939 0.502782 0.511 Uiso 1 1 calc R U . . .
C60 C 0.9024(13) 0.5893(8) 0.5592(8) 0.280(14) Uani 1 1 d . . . . .
H60A H 0.861789 0.571549 0.550834 0.420 Uiso 1 1 calc R U . . .
H60B H 0.954949 0.581402 0.588456 0.420 Uiso 1 1 calc R U . . .
H60C H 0.883646 0.608155 0.577892 0.420 Uiso 1 1 calc R U . . .
C61 C 0.6076(8) 0.6132(3) 0.4359(5) 0.082(3) Uani 1 1 d . . . . .
H61A H 0.613914 0.596594 0.469453 0.099 Uiso 1 1 calc R U . . .
H61B H 0.560031 0.606528 0.399036 0.099 Uiso 1 1 calc R U . . .
C62 C 0.5330(8) 0.6674(3) 0.4215(5) 0.076(3) Uani 1 1 d . . . . .
C63 C 0.5904(9) 0.6463(3) 0.4588(6) 0.081(4) Uani 1 1 d . . . . .
C64 C 0.6420(8) 0.6548(3) 0.5193(5) 0.080(4) Uani 1 1 d . . . . .
H64 H 0.680473 0.639069 0.543427 0.096 Uiso 1 1 calc R U . . .
C65 C 0.6379(9) 0.6868(3) 0.5456(5) 0.088(4) Uani 1 1 d . . . . .
C66 C 0.5828(9) 0.7078(3) 0.5066(6) 0.090(4) Uani 1 1 d . . . . .
H66 H 0.580952 0.729662 0.521327 0.108 Uiso 1 1 calc R U . . .
C67 C 0.5277(8) 0.7000(3) 0.4456(5) 0.079(3) Uani 1 1 d . . . . .
C68 C 0.6987(9) 0.6954(3) 0.6092(6) 0.095(4) Uani 1 1 d . . . . .
C69 C 0.6793(10) 0.6735(3) 0.6597(5) 0.117(5) Uani 1 1 d . . . . .
H69A H 0.718156 0.678718 0.701511 0.176 Uiso 1 1 calc R U . . .
H69B H 0.623359 0.678020 0.658698 0.176 Uiso 1 1 calc R U . . .
H69C H 0.684292 0.650182 0.650291 0.176 Uiso 1 1 calc R U . . .
C70 C 0.7880(9) 0.6893(4) 0.6141(6) 0.126(5) Uani 1 1 d . . . . .
H70A H 0.824522 0.695365 0.656338 0.189 Uiso 1 1 calc R U . . .
H70B H 0.795471 0.665954 0.606431 0.189 Uiso 1 1 calc R U . . .
H70C H 0.801120 0.702806 0.582780 0.189 Uiso 1 1 calc R U . . .
C71 C 0.6910(9) 0.7327(3) 0.6249(6) 0.108(5) Uani 1 1 d . . . . .
H71A H 0.730940 0.737797 0.666338 0.163 Uiso 1 1 calc R U . . .
H71B H 0.701730 0.746516 0.592964 0.163 Uiso 1 1 calc R U . . .
H71C H 0.635524 0.737013 0.625154 0.163 Uiso 1 1 calc R U . . .
C72 C 0.4723(8) 0.7262(3) 0.4086(5) 0.080(3) Uani 1 1 d . . . . .
H72A H 0.446202 0.737394 0.435932 0.095 Uiso 1 1 calc R U . . .
H72B H 0.428281 0.715785 0.373520 0.095 Uiso 1 1 calc R U . . .
C73 C 0.5457(8) 0.7424(3) 0.3341(5) 0.075(3) Uani 1 1 d . . . . .
C74 C 0.5162(8) 0.7525(3) 0.3813(5) 0.080(4) Uani 1 1 d . . . . .
C75 C 0.5223(8) 0.7844(3) 0.3995(5) 0.088(4) Uani 1 1 d . . . . .
H75 H 0.500206 0.790617 0.431088 0.106 Uiso 1 1 calc R U . . .
C76 C 0.5591(9) 0.8090(3) 0.3746(6) 0.094(4) Uani 1 1 d . . . . .
C77 C 0.5852(8) 0.7973(3) 0.3240(6) 0.089(4) Uani 1 1 d . . . . .
H77 H 0.608231 0.812990 0.303618 0.107 Uiso 1 1 calc R U . . .
C78 C 0.5796(8) 0.7663(3) 0.3037(5) 0.074(3) Uani 1 1 d . . . . .
C79 C 0.5720(10) 0.8445(3) 0.3969(7) 0.105(4) Uani 1 1 d . . . . .
C80 C 0.5360(10) 0.8525(4) 0.4471(7) 0.146(6) Uani 1 1 d . . . . .
H80A H 0.546514 0.875703 0.459246 0.220 Uiso 1 1 calc R U . . .
H80B H 0.476761 0.848534 0.430840 0.220 Uiso 1 1 calc R U . . .
H80C H 0.561298 0.838415 0.483825 0.220 Uiso 1 1 calc R U . . .
C81 C 0.6671(10) 0.8501(4) 0.4264(8) 0.139(5) Uani 1 1 d . . . . .
H81A H 0.692780 0.845081 0.394875 0.208 Uiso 1 1 calc R U . . .
H81B H 0.678076 0.873094 0.439830 0.208 Uiso 1 1 calc R U . . .
H81C H 0.689740 0.835486 0.462752 0.208 Uiso 1 1 calc R U . . .
C82 C 0.5358(11) 0.8683(3) 0.3411(7) 0.140(6) Uani 1 1 d . . . . .
H82A H 0.558971 0.863270 0.308177 0.210 Uiso 1 1 calc R U . . .
H82B H 0.476112 0.865695 0.324294 0.210 Uiso 1 1 calc R U . . .
H82C H 0.549340 0.891086 0.355465 0.210 Uiso 1 1 calc R U . . .
C83 C 0.6042(8) 0.7540(3) 0.2499(5) 0.081(3) Uani 1 1 d . . . . .
H83A H 0.558906 0.740717 0.221370 0.098 Uiso 1 1 calc R U . . .
H83B H 0.612971 0.773197 0.225700 0.098 Uiso 1 1 calc R U . . .
C84 C 0.6803(9) 0.6956(4) 0.2604(5) 0.078(3) Uani 1 1 d . . . . .
C85 C 0.6802(9) 0.7337(4) 0.2707(5) 0.086(3) Uani 1 1 d . . . . .
C86 C 0.7578(9) 0.7467(4) 0.3007(5) 0.086(4) Uani 1 1 d . . . . .
H86 H 0.758858 0.769701 0.308906 0.103 Uiso 1 1 calc R U . . .
C87 C 0.8311(9) 0.7321(4) 0.3197(6) 0.092(4) Uani 1 1 d . . . . .
C88 C 0.8291(9) 0.6967(4) 0.3107(6) 0.095(4) Uani 1 1 d . . . . .
H88 H 0.878258 0.684132 0.323454 0.114 Uiso 1 1 calc R U . . .
C89 C 0.7540(9) 0.6816(3) 0.2832(5) 0.079(3) Uani 1 1 d . . . . .
C90 C 0.9098(9) 0.7493(5) 0.3472(7) 0.116(5) Uani 1 1 d . . . . .
C91 C 0.9142(10) 0.7699(4) 0.4017(7) 0.146(6) Uani 1 1 d . . . . .
H91A H 0.862543 0.781978 0.393065 0.218 Uiso 1 1 calc R U . . .
H91B H 0.923371 0.755840 0.438710 0.218 Uiso 1 1 calc R U . . .
H91C H 0.959476 0.785630 0.409599 0.218 Uiso 1 1 calc R U . . .
C92 C 0.9166(11) 0.7767(5) 0.2965(8) 0.173(7) Uani 1 1 d . . . . .
H92A H 0.868726 0.791323 0.285462 0.259 Uiso 1 1 calc R U . . .
H92B H 0.966587 0.789786 0.314932 0.259 Uiso 1 1 calc R U . . .
H92C H 0.918541 0.765574 0.258542 0.259 Uiso 1 1 calc R U . . .
C93 C 0.9831(10) 0.7311(5) 0.3568(11) 0.211(9) Uani 1 1 d . . . . .
H93A H 0.977539 0.717767 0.319361 0.317 Uiso 1 1 calc R U . . .
H93B H 1.029250 0.746397 0.364200 0.317 Uiso 1 1 calc R U . . .
H93C H 0.993144 0.716608 0.393311 0.317 Uiso 1 1 calc R U . . .
C94 C 0.7496(8) 0.6427(3) 0.2810(5) 0.087(4) Uani 1 1 d . . . . .
H94A H 0.698891 0.635747 0.247331 0.104 Uiso 1 1 calc R U . . .
H94B H 0.796919 0.633983 0.270756 0.104 Uiso 1 1 calc R U . . .
C101 C 0.4103(7) 0.7096(3) 0.1650(5) 0.072(3) Uani 1 1 d . . . . .
C102 C 0.4303(8) 0.7208(3) 0.1134(5) 0.077(3) Uani 1 1 d . . . . .
C103 C 0.4140(8) 0.7533(3) 0.0941(5) 0.082(4) Uani 1 1 d . . . . .
H103 H 0.425562 0.760527 0.057978 0.099 Uiso 1 1 calc R U . . .
C104 C 0.3806(9) 0.7760(3) 0.1266(6) 0.091(4) Uani 1 1 d . . . . .
C105 C 0.3588(9) 0.7630(3) 0.1763(6) 0.100(4) Uani 1 1 d . . . . .
H105 H 0.332995 0.777184 0.197390 0.119 Uiso 1 1 calc R U . . .
C106 C 0.3730(8) 0.7307(3) 0.1958(5) 0.075(3) Uani 1 1 d . . . . .
C107 C 0.3652(11) 0.8119(3) 0.1083(7) 0.120(5) Uani 1 1 d . . . . .
C108 C 0.3700(11) 0.8178(3) 0.0405(6) 0.142(6) Uani 1 1 d . . . . .
H10D H 0.330135 0.803528 0.010164 0.212 Uiso 1 1 calc R U . . .
H10E H 0.357503 0.840927 0.028533 0.212 Uiso 1 1 calc R U . . .
H10F H 0.425290 0.812540 0.040814 0.212 Uiso 1 1 calc R U . . .
C109 C 0.2804(13) 0.8218(4) 0.1057(9) 0.189(7) Uani 1 1 d . . . . .
H10G H 0.239628 0.809198 0.072769 0.284 Uiso 1 1 calc R U . . .
H10H H 0.273974 0.817325 0.146421 0.284 Uiso 1 1 calc R U . . .
H10I H 0.272479 0.845453 0.096332 0.284 Uiso 1 1 calc R U . . .
C110 C 0.4232(15) 0.8322(3) 0.1595(8) 0.200(8) Uani 1 1 d . . . . .
H11C H 0.479720 0.826727 0.163340 0.300 Uiso 1 1 calc R U . . .
H11D H 0.413168 0.855680 0.149324 0.300 Uiso 1 1 calc R U . . .
H11E H 0.414663 0.827552 0.199413 0.300 Uiso 1 1 calc R U . . .
C111 C 0.3419(8) 0.7168(3) 0.2453(5) 0.083(3) Uani 1 1 d . . . . .
H11F H 0.343177 0.734106 0.276416 0.100 Uiso 1 1 calc R U . . .
H11G H 0.378233 0.698547 0.267596 0.100 Uiso 1 1 calc R U . . .
C112 C 0.2379(10) 0.6679(4) 0.2067(6) 0.091(4) Uani 1 1 d . . . . .
C113 C 0.2553(9) 0.7040(4) 0.2159(6) 0.092(4) Uani 1 1 d . . . . .
C114 C 0.1906(9) 0.7251(4) 0.1917(6) 0.095(4) Uani 1 1 d . . . . .
H114 H 0.202723 0.747993 0.198005 0.114 Uiso 1 1 calc R U . . .
C115 C 0.1106(10) 0.7173(4) 0.1596(6) 0.104(4) Uani 1 1 d . . . . .
C116 C 0.0964(10) 0.6825(4) 0.1502(6) 0.107(4) Uani 1 1 d . . . . .
H116 H 0.042481 0.675032 0.127681 0.129 Uiso 1 1 calc R U . . .
C117 C 0.1581(10) 0.6594(4) 0.1726(6) 0.092(4) Uani 1 1 d . . . . .
C118 C 0.0421(11) 0.7405(5) 0.1344(7) 0.143(5) Uani 1 1 d . . . . .
C119 C 0.0711(16) 0.7781(6) 0.1411(14) 0.313(15) Uani 1 1 d . . . . .
H11H H 0.023317 0.792516 0.123695 0.470 Uiso 1 1 calc R U . . .
H11I H 0.098482 0.783383 0.185696 0.470 Uiso 1 1 calc R U . . .
H11J H 0.109307 0.781570 0.118193 0.470 Uiso 1 1 calc R U . . .
C120 C -0.0162(13) 0.7371(7) 0.1721(10) 0.302(13) Uani 1 1 d . . . . .
H12A H -0.062081 0.752518 0.155650 0.453 Uiso 1 1 calc R U . . .
H12B H -0.037237 0.714478 0.168426 0.453 Uiso 1 1 calc R U . . .
H12C H 0.013436 0.742140 0.216478 0.453 Uiso 1 1 calc R U . . .
C121 C -0.0079(13) 0.7335(5) 0.0683(7) 0.219(10) Uani 1 1 d . . . . .
H12D H -0.052454 0.749632 0.053819 0.329 Uiso 1 1 calc R U . . .
H12E H 0.026706 0.734967 0.041878 0.329 Uiso 1 1 calc R U . . .
H12F H -0.030958 0.711240 0.065251 0.329 Uiso 1 1 calc R U . . .
C122 C 0.1351(8) 0.6231(3) 0.1540(6) 0.096(4) Uani 1 1 d . . . . .
H12G H 0.082885 0.617857 0.160597 0.116 Uiso 1 1 calc R U . . .
H12H H 0.178091 0.608515 0.181632 0.116 Uiso 1 1 calc R U . . .
C123 C 0.1989(9) 0.6129(3) 0.0733(6) 0.070(3) Uani 1 1 d . . . . .
C124 C 0.1260(9) 0.6163(3) 0.0846(6) 0.090(4) Uani 1 1 d . . . . .
C125 C 0.0496(9) 0.6155(3) 0.0377(6) 0.092(4) Uani 1 1 d . . . . .
H125 H 0.001276 0.619281 0.047578 0.110 Uiso 1 1 calc R U . . .
C126 C 0.0444(9) 0.6090(3) -0.0263(7) 0.096(4) Uani 1 1 d . . . . .
C127 C 0.1181(9) 0.6033(3) -0.0338(6) 0.090(4) Uani 1 1 d . . . . .
H127 H 0.115624 0.598204 -0.075395 0.108 Uiso 1 1 calc R U . . .
C128 C 0.1955(9) 0.6040(3) 0.0103(6) 0.079(3) Uani 1 1 d . . . . .
C129 C -0.0395(10) 0.6093(4) -0.0790(7) 0.113(4) Uani 1 1 d . . . . .
C130 C -0.1108(9) 0.6208(4) -0.0609(8) 0.147(6) Uani 1 1 d . . . . .
H13A H -0.160978 0.620042 -0.097812 0.220 Uiso 1 1 calc R U . . .
H13B H -0.116984 0.606448 -0.027953 0.220 Uiso 1 1 calc R U . . .
H13C H -0.101044 0.643536 -0.045240 0.220 Uiso 1 1 calc R U . . .
C131 C -0.0565(9) 0.5724(4) -0.1021(8) 0.155(6) Uani 1 1 d . . . . .
H13D H -0.010793 0.564243 -0.114229 0.233 Uiso 1 1 calc R U . . .
H13E H -0.062075 0.558715 -0.068006 0.233 Uiso 1 1 calc R U . . .
H13F H -0.107294 0.571312 -0.138414 0.233 Uiso 1 1 calc R U . . .
C132 C -0.0314(11) 0.6298(5) -0.1349(7) 0.166(7) Uani 1 1 d . . . . .
H13G H 0.015527 0.621791 -0.145675 0.249 Uiso 1 1 calc R U . . .
H13H H -0.081515 0.627549 -0.171465 0.249 Uiso 1 1 calc R U . . .
H13I H -0.022939 0.653138 -0.122750 0.249 Uiso 1 1 calc R U . . .
C133 C 0.2737(7) 0.5990(3) -0.0003(5) 0.077(3) Uani 1 1 d . . . . .
H13J H 0.264749 0.584266 -0.036974 0.092 Uiso 1 1 calc R U . . .
H13K H 0.312851 0.588011 0.036935 0.092 Uiso 1 1 calc R U . . .
C134 C 0.3734(9) 0.6467(3) 0.0338(6) 0.079(3) Uani 1 1 d . . . . .
C135 C 0.3096(8) 0.6308(3) -0.0119(6) 0.076(3) Uani 1 1 d . . . . .
C136 C 0.2727(8) 0.6479(3) -0.0669(5) 0.083(4) Uani 1 1 d . . . . .
H136 H 0.230097 0.636922 -0.098816 0.100 Uiso 1 1 calc R U . . .
C137 C 0.2924(8) 0.6797(3) -0.0799(5) 0.076(3) Uani 1 1 d . . . . .
C138 C 0.3570(8) 0.6942(3) -0.0323(5) 0.081(4) Uani 1 1 d . . . . .
H138 H 0.373814 0.715773 -0.039180 0.097 Uiso 1 1 calc R U . . .
C139 C 0.3977(8) 0.6790(3) 0.0242(5) 0.074(3) Uani 1 1 d . . . . .
C140 C 0.2492(8) 0.6959(3) -0.1434(5) 0.082(3) Uani 1 1 d . . . . .
C141 C 0.1566(8) 0.6939(3) -0.1588(6) 0.107(4) Uani 1 1 d . . . . .
H14A H 0.140102 0.670710 -0.159245 0.160 Uiso 1 1 calc R U . . .
H14B H 0.141220 0.705895 -0.126809 0.160 Uiso 1 1 calc R U . . .
H14C H 0.128859 0.703723 -0.200176 0.160 Uiso 1 1 calc R U . . .
C142 C 0.2739(9) 0.6789(4) -0.1937(5) 0.125(5) Uani 1 1 d . . . . .
H14D H 0.260282 0.655379 -0.194676 0.188 Uiso 1 1 calc R U . . .
H14E H 0.244359 0.688832 -0.234653 0.188 Uiso 1 1 calc R U . . .
H14F H 0.333019 0.681439 -0.184350 0.188 Uiso 1 1 calc R U . . .
C143 C 0.2707(10) 0.7313(3) -0.1433(6) 0.125(5) Uani 1 1 d . . . . .
H14G H 0.255203 0.742931 -0.110975 0.187 Uiso 1 1 calc R U . . .
H14H H 0.329842 0.733536 -0.134324 0.187 Uiso 1 1 calc R U . . .
H14I H 0.241183 0.740929 -0.184627 0.187 Uiso 1 1 calc R U . . .
C144 C 0.4640(8) 0.6974(3) 0.0743(5) 0.081(3) Uani 1 1 d . . . . .
H14J H 0.496501 0.710403 0.053994 0.097 Uiso 1 1 calc R U . . .
H14K H 0.501184 0.681235 0.102768 0.097 Uiso 1 1 calc R U . . .
C151 C 0.1952(12) 0.5945(8) 0.3012(17) 0.37(2) Uiso 1 1 d D . . . .
C152 C 0.1136(13) 0.6128(8) 0.3096(16) 0.338(17) Uiso 1 1 d D . . . .
C153 C 0.2481(10) 0.6752(4) 0.3522(8) 0.150(7) Uiso 1 1 d D . . . .
C154 C 0.1634(11) 0.6918(6) 0.3476(11) 0.249(11) Uiso 1 1 d D . . . .
H15D H 0.158153 0.713110 0.325936 0.373 Uiso 1 1 calc R U . . .
H15E H 0.161577 0.695340 0.390028 0.373 Uiso 1 1 calc R U . . .
H15F H 0.118116 0.677372 0.324019 0.373 Uiso 1 1 calc R U . . .
C155 C 0.4284(10) 0.6074(4) 0.4739(7) 0.125(5) Uiso 1 1 d D . . . .
C156 C 0.4632(10) 0.5980(4) 0.5452(6) 0.158(7) Uiso 1 1 d D . . . .
H15G H 0.420386 0.587106 0.557347 0.237 Uiso 1 1 calc R U . . .
H15H H 0.481191 0.618055 0.570389 0.237 Uiso 1 1 calc R U . . .
H15I H 0.509867 0.583027 0.552530 0.237 Uiso 1 1 calc R U . . .
C157 C 0.1865(9) 0.7295(4) 0.0064(7) 0.117(5) Uiso 1 1 d . . . . .
C158 C 0.1977(8) 0.6988(3) 0.0374(6) 0.110(5) Uiso 1 1 d . . . . .
H15J H 0.239712 0.686108 0.027188 0.165 Uiso 1 1 calc R U . . .
H15K H 0.145980 0.686498 0.023690 0.165 Uiso 1 1 calc R U . . .
H15L H 0.215344 0.702317 0.082994 0.165 Uiso 1 1 calc R U . . .
C159 C 0.5131(10) 0.4502(4) 0.2914(8) 0.131(6) Uiso 1 1 d . . . . .
C160 C 0.4881(8) 0.4781(3) 0.2485(6) 0.103(5) Uiso 1 1 d . . . . .
H16A H 0.534149 0.493443 0.256247 0.154 Uiso 1 1 calc R U . . .
H16B H 0.441996 0.489457 0.255483 0.154 Uiso 1 1 calc R U . . .
H16C H 0.471284 0.470204 0.204988 0.154 Uiso 1 1 calc R U . . .
C161 C 0.7505(11) 0.7398(5) 0.4666(9) 0.153(7) Uiso 1 1 d . . . . .
C162 C 0.7363(9) 0.7067(3) 0.4313(7) 0.115(5) Uiso 1 1 d . . . . .
H16D H 0.677281 0.703063 0.411014 0.173 Uiso 1 1 calc R U . . .
H16E H 0.759654 0.688804 0.461154 0.173 Uiso 1 1 calc R U . . .
H16F H 0.762777 0.707178 0.399313 0.173 Uiso 1 1 calc R U . . .
N1 N 0.2655(5) 0.5986(2) 0.3137(4) 0.067(3) Uiso 1 1 d D . . . .
N2 N 0.3076(6) 0.6655(2) 0.3515(5) 0.090(3) Uiso 1 1 d D . . . .
N3 N 0.4062(7) 0.6127(3) 0.4226(5) 0.099(3) Uiso 1 1 d D . . . .
N4 N 0.1832(9) 0.7551(4) -0.0172(7) 0.151(5) Uiso 1 1 d . . . . .
N5 N 0.5414(10) 0.4290(4) 0.3275(8) 0.177(6) Uiso 1 1 d . . . . .
N6 N 0.7624(9) 0.7668(4) 0.4935(7) 0.160(5) Uiso 1 1 d . . . . .
O1 O 0.6073(5) 0.57753(18) 0.2248(3) 0.081(2) Uani 1 1 d . . . . .
O2 O 0.4311(5) 0.58119(19) 0.1838(3) 0.081(2) Uani 1 1 d . . . . .
O3 O 0.4221(5) 0.57787(19) 0.3145(3) 0.080(2) Uani 1 1 d . . . . .
O4 O 0.5715(5) 0.55092(19) 0.3265(3) 0.085(2) Uani 1 1 d . . . . .
O5 O 0.6032(5) 0.62819(17) 0.3130(4) 0.077(2) Uani 1 1 d . . . . .
O6 O 0.4813(5) 0.65885(18) 0.3644(3) 0.078(2) Uani 1 1 d . . . . .
O7 O 0.5414(5) 0.71092(18) 0.3167(3) 0.082(2) Uani 1 1 d . . . . .
O8 O 0.6037(5) 0.68336(19) 0.2303(3) 0.078(2) Uani 1 1 d . . . . .
O9 O 0.4317(5) 0.67805(17) 0.1882(3) 0.076(2) Uani 1 1 d . . . . .
O10 O 0.3029(5) 0.6473(2) 0.2320(3) 0.084(2) Uani 1 1 d . . . . .
O11 O 0.2710(6) 0.6180(2) 0.1146(4) 0.090(3) Uani 1 1 d . . . . .
O12 O 0.4161(5) 0.63047(18) 0.0892(3) 0.085(2) Uani 1 1 d . . . . .
O13 O 0.4476(5) 0.62787(16) 0.2598(3) 0.076(2) Uani 1 1 d . . . . .
Sc1 Sc 0.51811(16) 0.58644(6) 0.27341(10) 0.0815(9) Uani 1 1 d . . . . .
Sc2 Sc 0.52319(17) 0.66863(6) 0.28260(10) 0.0842(9) Uani 1 1 d . . . . .
Sc3 Sc 0.37824(17) 0.62711(6) 0.31942(10) 0.0847(9) Uani 1 1 d . . . . .
Sc4 Sc 0.37356(17) 0.63113(6) 0.16805(11) 0.0837(9) Uani 1 1 d . . . . .
Na1 Na 0.5797(5) 0.63075(18) 0.1495(4) 0.164(3) Uiso 1 1 d . . . . .
N7 N 0.7020(14) 0.6335(6) 0.1086(12) 0.311(13) Uiso 1 1 d D . . . .
C163 C 0.7448(15) 0.6559(6) 0.1095(13) 0.262(13) Uiso 1 1 d D . . . .
C164 C 0.8271(17) 0.6649(9) 0.0923(18) 0.43(2) Uiso 1 1 d D . . . .

loop_
_atom_site_aniso_label
_atom_site_aniso_U_11
_atom_site_aniso_U_22
_atom_site_aniso_U_33
_atom_site_aniso_U_23
_atom_site_aniso_U_13
_atom_site_aniso_U_12
C1 0.135(11) 0.083(7) 0.053(6) -0.002(5) 0.062(6) 0.006(7)
C2 0.138(11) 0.089(7) 0.050(6) 0.005(5) 0.065(6) 0.016(7)
C3 0.147(11) 0.093(7) 0.054(6) 0.002(6) 0.063(7) 0.010(8)
C4 0.144(11) 0.096(7) 0.053(7) -0.007(5) 0.062(7) 0.008(7)
C5 0.148(12) 0.091(8) 0.054(7) -0.003(6) 0.063(7) 0.005(7)
C6 0.141(9) 0.091(8) 0.047(6) -0.007(6) 0.058(6) 0.002(7)
C7 0.129(9) 0.086(7) 0.066(7) -0.009(6) 0.043(7) 0.003(8)
C8 0.221(16) 0.113(10) 0.083(8) 0.002(8) 0.089(10) 0.012(10)
C9 0.139(9) 0.105(10) 0.092(10) -0.011(8) 0.054(8) 0.026(9)
C10 0.151(11) 0.084(9) 0.073(7) -0.018(7) 0.050(7) 0.003(9)
C11 0.144(8) 0.086(9) 0.049(7) -0.004(6) 0.062(6) 0.005(7)
C12 0.134(9) 0.062(7) 0.061(7) -0.004(5) 0.057(6) 0.005(6)
C13 0.140(8) 0.081(8) 0.049(7) -0.003(6) 0.057(6) -0.001(7)
C14 0.152(10) 0.091(9) 0.053(8) -0.007(6) 0.061(7) -0.003(7)
C15 0.150(10) 0.074(8) 0.074(8) -0.008(6) 0.057(7) -0.008(7)
C16 0.127(10) 0.091(9) 0.069(8) 0.001(6) 0.051(7) -0.006(7)
C17 0.121(9) 0.097(9) 0.056(7) -0.001(6) 0.050(6) 0.007(7)
C18 0.152(12) 0.126(11) 0.108(12) -0.044(7) 0.056(9) -0.031(9)
C19 0.26(2) 0.111(11) 0.207(16) -0.032(9) 0.135(13) -0.046(12)
C20 0.237(16) 0.178(16) 0.155(13) -0.095(11) 0.108(11) -0.055(13)
C21 0.179(13) 0.28(2) 0.160(16) -0.105(13) 0.009(12) 0.002(14)
C22 0.118(10) 0.086(8) 0.053(6) -0.004(5) 0.043(6) -0.006(7)
C23 0.116(9) 0.072(7) 0.060(7) 0.012(6) 0.053(6) 0.015(6)
C24 0.120(10) 0.091(8) 0.058(6) 0.010(6) 0.054(6) -0.001(7)
C25 0.131(11) 0.088(8) 0.069(8) 0.009(6) 0.056(7) 0.003(7)
C26 0.140(10) 0.087(8) 0.072(8) 0.007(6) 0.054(7) 0.004(7)
C27 0.144(11) 0.080(7) 0.059(8) 0.021(7) 0.050(6) 0.004(7)
C28 0.139(9) 0.064(7) 0.047(6) 0.001(5) 0.054(6) 0.013(6)
C29 0.153(10) 0.088(8) 0.100(9) 0.024(6) 0.056(9) -0.002(8)
C30 0.31(2) 0.094(11) 0.137(11) -0.014(9) 0.104(14) -0.052(12)
C31 0.148(10) 0.194(17) 0.194(17) 0.083(14) 0.055(12) -0.024(11)
C32 0.228(17) 0.091(10) 0.101(9) 0.022(8) 0.053(10) -0.019(11)
C33 0.123(8) 0.070(8) 0.065(7) 0.031(6) 0.053(6) 0.015(6)
C34 0.131(8) 0.086(9) 0.051(7) 0.012(6) 0.059(6) 0.016(7)
C35 0.123(8) 0.076(8) 0.057(7) 0.011(6) 0.057(6) 0.006(7)
C36 0.156(10) 0.109(10) 0.063(8) 0.031(6) 0.075(7) 0.041(8)
C37 0.144(9) 0.115(10) 0.058(7) 0.022(6) 0.066(7) 0.033(8)
C38 0.136(10) 0.113(10) 0.055(7) 0.016(6) 0.058(7) 0.026(8)
C39 0.125(8) 0.078(8) 0.048(6) -0.002(5) 0.052(6) 0.007(7)
C40 0.171(11) 0.151(12) 0.089(9) 0.057(7) 0.082(8) 0.059(9)
C41 0.153(11) 0.29(2) 0.120(13) 0.109(12) 0.072(9) 0.055(12)
C42 0.193(14) 0.186(15) 0.111(10) 0.093(10) 0.097(10) 0.078(12)
C43 0.36(2) 0.155(12) 0.199(16) 0.066(10) 0.190(15) 0.115(14)
C44 0.137(10) 0.095(9) 0.052(6) 0.010(6) 0.062(6) 0.027(8)
C51 0.103(7) 0.061(8) 0.072(7) -0.006(6) 0.044(5) 0.019(8)
C52 0.104(7) 0.088(9) 0.069(7) -0.016(6) 0.046(6) 0.012(8)
C53 0.103(9) 0.147(13) 0.078(8) -0.004(8) 0.045(7) 0.016(10)
C54 0.102(8) 0.153(13) 0.091(8) 0.015(9) 0.029(7) 0.017(10)
C55 0.107(8) 0.136(12) 0.069(8) -0.009(8) 0.034(6) 0.015(10)
C56 0.102(8) 0.091(9) 0.073(7) -0.012(7) 0.040(6) -0.004(8)
C57 0.109(11) 0.32(2) 0.082(10) 0.009(12) 0.016(9) 0.065(12)
C58 0.18(2) 0.50(3) 0.25(3) 0.05(2) -0.08(2) -0.07(2)
C59 0.27(3) 0.53(3) 0.18(2) -0.02(2) 0.026(18) 0.27(2)
C60 0.19(2) 0.55(4) 0.083(11) 0.073(17) 0.036(12) 0.12(2)
C61 0.117(8) 0.069(7) 0.076(8) 0.003(6) 0.052(7) 0.005(7)
C62 0.122(10) 0.084(7) 0.039(6) 0.009(5) 0.047(6) 0.006(6)
C63 0.122(10) 0.077(7) 0.053(7) 0.002(5) 0.041(6) 0.001(6)
C64 0.107(10) 0.092(7) 0.047(6) 0.013(6) 0.035(6) 0.006(7)
C65 0.130(10) 0.099(8) 0.043(6) 0.006(5) 0.042(6) 0.003(8)
C66 0.139(11) 0.080(8) 0.055(7) -0.003(6) 0.038(6) 0.002(7)
C67 0.125(10) 0.080(7) 0.049(6) 0.008(5) 0.051(6) -0.002(7)
C68 0.132(9) 0.098(8) 0.055(7) 0.003(6) 0.033(7) 0.002(9)
C69 0.200(14) 0.097(9) 0.057(7) 0.012(7) 0.045(9) 0.010(10)
C70 0.133(9) 0.166(14) 0.071(9) -0.020(9) 0.025(8) 0.028(10)
C71 0.146(13) 0.093(7) 0.089(10) 0.006(7) 0.043(9) -0.001(8)
C72 0.132(10) 0.077(7) 0.042(7) -0.007(5) 0.047(6) 0.003(6)
C73 0.119(10) 0.066(6) 0.047(7) 0.007(6) 0.037(6) 0.010(7)
C74 0.132(11) 0.071(6) 0.043(7) 0.003(5) 0.039(6) 0.006(7)
C75 0.139(12) 0.073(6) 0.062(8) -0.002(6) 0.045(7) 0.006(7)
C76 0.138(11) 0.075(6) 0.080(8) -0.003(6) 0.052(7) 0.005(7)
C77 0.129(11) 0.069(7) 0.086(8) -0.005(6) 0.057(7) -0.015(8)
C78 0.121(10) 0.066(6) 0.035(6) 0.005(5) 0.027(6) 0.006(7)
C79 0.151(10) 0.075(7) 0.110(9) -0.012(6) 0.071(8) -0.004(8)
C80 0.226(15) 0.108(11) 0.150(11) -0.030(9) 0.123(10) 0.000(11)
C81 0.159(10) 0.108(11) 0.155(14) -0.046(10) 0.061(10) -0.031(10)
C82 0.206(16) 0.085(9) 0.146(11) 0.012(8) 0.081(11) 0.006(10)
C83 0.091(8) 0.098(9) 0.067(7) 0.000(6) 0.042(6) -0.010(6)
C84 0.071(7) 0.132(8) 0.045(8) 0.006(7) 0.038(6) 0.006(6)
C85 0.084(7) 0.131(8) 0.054(8) 0.003(7) 0.040(7) 0.004(6)
C86 0.085(7) 0.139(10) 0.051(8) -0.014(7) 0.045(7) -0.003(7)
C87 0.075(7) 0.157(9) 0.059(8) -0.012(8) 0.041(7) -0.007(7)
C88 0.070(8) 0.150(9) 0.072(9) -0.003(9) 0.032(7) 0.005(7)
C89 0.075(7) 0.120(7) 0.050(8) -0.005(7) 0.029(7) 0.014(6)
C90 0.077(8) 0.193(13) 0.081(9) -0.002(7) 0.029(8) -0.015(8)
C91 0.158(15) 0.155(14) 0.114(10) -0.016(9) 0.032(11) -0.042(11)
C92 0.174(16) 0.229(17) 0.132(12) -0.002(11) 0.074(12) -0.064(12)
C93 0.084(11) 0.185(17) 0.32(3) -0.060(14) 0.013(14) -0.012(10)
C94 0.086(10) 0.125(7) 0.057(7) -0.020(7) 0.034(7) 0.013(7)
C101 0.096(9) 0.080(7) 0.045(7) 0.008(5) 0.030(6) 0.003(6)
C102 0.121(10) 0.068(6) 0.052(7) 0.005(5) 0.043(6) -0.005(7)
C103 0.127(11) 0.067(6) 0.056(8) 0.006(6) 0.035(7) -0.006(7)
C104 0.149(12) 0.068(6) 0.061(8) 0.008(5) 0.043(7) 0.000(7)
C105 0.162(13) 0.076(7) 0.072(8) 0.012(6) 0.054(8) 0.002(8)
C106 0.123(10) 0.070(6) 0.041(7) -0.001(5) 0.038(6) 0.005(7)
C107 0.207(13) 0.072(7) 0.100(9) 0.029(7) 0.077(9) 0.013(9)
C108 0.252(18) 0.081(10) 0.115(9) 0.045(8) 0.093(10) 0.033(11)
C109 0.267(14) 0.124(13) 0.240(18) 0.089(13) 0.170(13) 0.081(12)
C110 0.37(2) 0.061(9) 0.129(12) 0.024(9) 0.038(14) -0.027(13)
C111 0.126(8) 0.095(9) 0.035(7) 0.002(6) 0.037(6) 0.008(7)
C112 0.099(8) 0.133(8) 0.053(8) -0.007(7) 0.042(7) 0.015(6)
C113 0.109(8) 0.131(8) 0.044(8) 0.001(7) 0.038(7) 0.017(6)
C114 0.109(8) 0.122(10) 0.070(9) 0.009(8) 0.051(7) 0.017(7)
C115 0.110(8) 0.146(9) 0.064(9) -0.005(9) 0.041(7) 0.028(8)
C116 0.109(10) 0.152(9) 0.054(9) -0.013(9) 0.020(8) 0.019(8)
C117 0.098(8) 0.134(8) 0.057(8) -0.002(7) 0.043(7) 0.008(7)
C118 0.167(12) 0.199(12) 0.060(8) -0.003(10) 0.033(8) 0.082(10)
C119 0.24(3) 0.186(13) 0.38(4) 0.000(18) -0.07(2) 0.085(14)
C120 0.247(18) 0.54(4) 0.159(14) 0.14(2) 0.126(13) 0.247(19)
C121 0.26(2) 0.26(2) 0.080(9) -0.010(12) -0.012(11) 0.121(17)
C122 0.103(10) 0.132(8) 0.079(7) 0.001(8) 0.063(7) -0.005(8)
C123 0.086(7) 0.069(8) 0.071(6) 0.010(7) 0.047(5) 0.007(7)
C124 0.091(7) 0.111(10) 0.086(7) -0.001(8) 0.053(6) -0.011(9)
C125 0.087(8) 0.109(10) 0.095(7) -0.006(8) 0.050(6) -0.012(9)
C126 0.093(7) 0.104(10) 0.101(7) -0.001(8) 0.047(6) -0.010(8)
C127 0.099(7) 0.106(10) 0.076(8) -0.004(8) 0.045(6) -0.006(9)
C128 0.098(7) 0.078(8) 0.069(6) 0.009(7) 0.039(5) -0.003(8)
C129 0.099(8) 0.142(10) 0.097(9) -0.006(8) 0.034(6) -0.009(10)
C130 0.092(10) 0.176(15) 0.175(15) -0.004(12) 0.048(9) -0.006(10)
C131 0.102(13) 0.167(11) 0.184(16) -0.039(11) 0.031(11) -0.035(10)
C132 0.141(15) 0.231(17) 0.116(11) 0.033(11) 0.032(10) -0.027(13)
C133 0.113(8) 0.082(7) 0.048(7) -0.003(6) 0.042(6) 0.003(7)
C134 0.116(10) 0.077(7) 0.061(7) 0.011(6) 0.054(6) 0.013(6)
C135 0.114(9) 0.073(7) 0.059(7) 0.006(5) 0.054(6) 0.012(6)
C136 0.120(10) 0.093(7) 0.057(7) 0.002(6) 0.056(6) 0.004(7)
C137 0.104(9) 0.090(7) 0.044(6) 0.008(6) 0.037(5) 0.003(7)
C138 0.115(10) 0.098(9) 0.044(6) 0.004(6) 0.046(6) -0.010(7)
C139 0.112(10) 0.083(7) 0.042(6) 0.005(5) 0.045(6) 0.002(6)
C140 0.101(8) 0.106(8) 0.041(6) 0.009(6) 0.029(6) 0.000(8)
C141 0.105(8) 0.137(12) 0.084(9) 0.033(9) 0.038(8) 0.009(9)
C142 0.151(13) 0.184(13) 0.049(7) 0.013(8) 0.045(8) 0.043(11)
C143 0.183(14) 0.113(8) 0.063(9) 0.033(7) 0.021(10) -0.026(9)
C144 0.118(10) 0.087(8) 0.044(7) 0.010(6) 0.038(6) 0.007(6)
O1 0.124(6) 0.070(5) 0.066(5) -0.013(4) 0.055(5) -0.005(5)
O2 0.121(6) 0.086(5) 0.052(5) -0.006(4) 0.049(4) 0.006(5)
O3 0.129(6) 0.078(5) 0.051(4) 0.006(4) 0.054(4) 0.010(4)
O4 0.132(7) 0.088(6) 0.052(5) 0.015(4) 0.054(4) 0.011(5)
O5 0.111(6) 0.063(5) 0.070(5) -0.014(4) 0.046(4) 0.002(5)
O6 0.114(6) 0.081(5) 0.050(4) -0.001(4) 0.044(4) -0.001(5)
O7 0.131(7) 0.070(5) 0.063(5) 0.004(4) 0.058(5) 0.007(5)
O8 0.088(5) 0.093(6) 0.062(5) 0.010(4) 0.037(4) 0.007(5)
O9 0.131(6) 0.063(4) 0.048(4) 0.007(3) 0.050(4) 0.000(4)
O10 0.110(6) 0.101(6) 0.052(5) 0.005(4) 0.042(4) 0.005(5)
O11 0.088(6) 0.123(7) 0.063(5) 0.016(5) 0.031(4) 0.006(5)
O12 0.137(7) 0.077(5) 0.058(4) 0.013(4) 0.056(5) 0.019(5)
O13 0.130(6) 0.056(4) 0.056(4) 0.002(3) 0.050(4) 0.000(4)
Sc1 0.128(2) 0.0740(17) 0.0568(15) -0.0023(13) 0.0500(15) 0.0000(15)
Sc2 0.136(2) 0.0757(17) 0.0553(15) -0.0034(13) 0.0512(15) -0.0005(16)
Sc3 0.127(2) 0.0864(18) 0.0577(16) -0.0004(13) 0.0529(15) 0.0018(16)
Sc4 0.124(2) 0.0809(17) 0.0597(16) 0.0045(13) 0.0487(16) 0.0042(16)

loop_
_atom_type_symbol
_atom_type_description
_atom_type_scat_dispersion_real
_atom_type_scat_dispersion_imag
_atom_type_scat_source
C C 0.0181 0.0091 'International Tables Vol C Tables 4.2.6.8 and 6.1.1.4'
H H 0.0000 0.0000 'International Tables Vol C Tables 4.2.6.8 and 6.1.1.4'
N N 0.0311 0.0180 'International Tables Vol C Tables 4.2.6.8 and 6.1.1.4'
O O 0.0492 0.0322 'International Tables Vol C Tables 4.2.6.8 and 6.1.1.4'
Sc Sc 0.3119 1.5331 'International Tables Vol C Tables 4.2.6.8 and 6.1.1.4'
Na Na 0.1353 0.1239 'International Tables Vol C Tables 4.2.6.8 and 6.1.1.4'

loop_
_geom_angle_atom_site_label_1
_geom_angle_atom_site_label_2
_geom_angle_atom_site_label_3
_geom_angle
_geom_angle_site_symmetry_1
_geom_angle_site_symmetry_3
_geom_angle_publ_flag
O1 C1 C2 120.9(11) . . ?
O1 C1 C6 119.3(12) . . ?
C2 C1 C6 119.5(12) . . ?
C1 C2 C3 119.3(12) . . ?
C1 C2 C44 123.9(11) . . ?
C3 C2 C44 116.8(11) . . ?
C4 C3 C2 121.9(12) . . ?
C4 C3 H3 119.1 . . ?
C2 C3 H3 119.1 . . ?
C5 C4 C3 117.4(12) . . ?
C5 C4 C7 122.9(12) . . ?
C3 C4 C7 119.6(12) . . ?
C4 C5 C6 123.4(12) . . ?
C4 C5 H5 118.3 . . ?
C6 C5 H5 118.3 . . ?
C5 C6 C1 118.2(13) . . ?
C5 C6 C11 119.6(11) . . ?
C1 C6 C11 122.1(11) . . ?
C10 C7 C4 112.2(11) . . ?
C10 C7 C8 108.0(11) . . ?
C4 C7 C8 110.7(10) . . ?
C10 C7 C9 112.0(11) . . ?
C4 C7 C9 106.4(11) . . ?
C8 C7 C9 107.6(12) . . ?
C7 C8 H8A 109.5 . . ?
C7 C8 H8B 109.5 . . ?
H8A C8 H8B 109.5 . . ?
C7 C8 H8C 109.5 . . ?
H8A C8 H8C 109.5 . . ?
H8B C8 H8C 109.5 . . ?
C7 C9 H9A 109.5 . . ?
C7 C9 H9B 109.5 . . ?
H9A C9 H9B 109.5 . . ?
C7 C9 H9C 109.5 . . ?
H9A C9 H9C 109.5 . . ?
H9B C9 H9C 109.5 . . ?
C7 C10 H10A 109.5 . . ?
C7 C10 H10B 109.5 . . ?
H10A C10 H10B 109.5 . . ?
C7 C10 H10C 109.5 . . ?
H10A C10 H10C 109.5 . . ?
H10B C10 H10C 109.5 . . ?
C6 C11 C13 110.5(10) . . ?
C6 C11 H11A 109.5 . . ?
C13 C11 H11A 109.5 . . ?
C6 C11 H11B 109.5 . . ?
C13 C11 H11B 109.5 . . ?
H11A C11 H11B 108.1 . . ?
O2 C12 C13 122.1(13) . . ?
O2 C12 C17 117.1(11) . . ?
C13 C12 C17 120.8(12) . . ?
C12 C13 C14 118.9(13) . . ?
C12 C13 C11 121.1(12) . . ?
C14 C13 C11 119.5(11) . . ?
C15 C14 C13 123.1(12) . . ?
C15 C14 H14 118.5 . . ?
C13 C14 H14 118.5 . . ?
C16 C15 C14 117.1(13) . . ?
C16 C15 C18 120.8(14) . . ?
C14 C15 C18 121.9(14) . . ?
C15 C16 C17 122.8(13) . . ?
C15 C16 H16 118.6 . . ?
C17 C16 H16 118.6 . . ?
C12 C17 C16 117.1(11) . . ?
C12 C17 C22 122.5(12) . . ?
C16 C17 C22 120.1(12) . . ?
C21 C18 C19 103.4(18) . . ?
C21 C18 C15 111.4(17) . . ?
C19 C18 C15 109.7(14) . . ?
C21 C18 C20 112.8(15) . . ?
C19 C18 C20 102.3(15) . . ?
C15 C18 C20 115.9(15) . . ?
C18 C19 H19A 109.5 . . ?
C18 C19 H19B 109.5 . . ?
H19A C19 H19B 109.5 . . ?
C18 C19 H19C 109.5 . . ?
H19A C19 H19C 109.5 . . ?
H19B C19 H19C 109.5 . . ?
C18 C20 H20A 109.5 . . ?
C18 C20 H20B 109.5 . . ?
H20A C20 H20B 109.5 . . ?
C18 C20 H20C 109.5 . . ?
H20A C20 H20C 109.5 . . ?
H20B C20 H20C 109.5 . . ?
C18 C21 H21A 109.5 . . ?
C18 C21 H21B 109.5 . . ?
H21A C21 H21B 109.5 . . ?
C18 C21 H21C 109.5 . . ?
H21A C21 H21C 109.5 . . ?
H21B C21 H21C 109.5 . . ?
C17 C22 C24 113.0(10) . . ?
C17 C22 H22A 109.0 . . ?
C24 C22 H22A 109.0 . . ?
C17 C22 H22B 109.0 . . ?
C24 C22 H22B 109.0 . . ?
H22A C22 H22B 107.8 . . ?
O3 C23 C28 125.7(12) . . ?
O3 C23 C24 116.8(11) . . ?
C28 C23 C24 117.4(12) . . ?
C25 C24 C23 117.4(12) . . ?
C25 C24 C22 119.7(12) . . ?
C23 C24 C22 122.5(12) . . ?
C26 C25 C24 125.7(14) . . ?
C26 C25 H25 117.1 . . ?
C24 C25 H25 117.1 . . ?
C25 C26 C27 115.8(13) . . ?
C25 C26 C29 122.1(14) . . ?
C27 C26 C29 121.8(13) . . ?
C28 C27 C26 120.4(13) . . ?
C28 C27 H27 119.8 . . ?
C26 C27 H27 119.8 . . ?
C23 C28 C27 122.5(13) . . ?
C23 C28 C33 120.2(11) . . ?
C27 C28 C33 117.1(11) . . ?
C30 C29 C32 109.6(13) . . ?
C30 C29 C31 105.8(15) . . ?
C32 C29 C31 107.7(13) . . ?
C30 C29 C26 110.6(12) . . ?
C32 C29 C26 113.3(13) . . ?
C31 C29 C26 109.6(13) . . ?
C29 C30 H30A 109.5 . . ?
C29 C30 H30B 109.5 . . ?
H30A C30 H30B 109.5 . . ?
C29 C30 H30C 109.5 . . ?
H30A C30 H30C 109.5 . . ?
H30B C30 H30C 109.5 . . ?
C29 C31 H31A 109.5 . . ?
C29 C31 H31B 109.5 . . ?
H31A C31 H31B 109.5 . . ?
C29 C31 H31C 109.5 . . ?
H31A C31 H31C 109.5 . . ?
H31B C31 H31C 109.5 . . ?
C29 C32 H32A 109.5 . . ?
C29 C32 H32B 109.5 . . ?
H32A C32 H32B 109.5 . . ?
C29 C32 H32C 109.5 . . ?
H32A C32 H32C 109.5 . . ?
H32B C32 H32C 109.5 . . ?
C35 C33 C28 118.6(10) . . ?
C35 C33 H33A 107.7 . . ?
C28 C33 H33A 107.7 . . ?
C35 C33 H33B 107.7 . . ?
C28 C33 H33B 107.7 . . ?
H33A C33 H33B 107.1 . . ?
O4 C34 C35 120.9(12) . . ?
O4 C34 C39 115.6(11) . . ?
C35 C34 C39 123.4(13) . . ?
C34 C35 C36 118.5(13) . . ?
C34 C35 C33 118.7(11) . . ?
C36 C35 C33 122.8(11) . . ?
C37 C36 C35 121.9(12) . . ?
C37 C36 H36 119.0 . . ?
C35 C36 H36 119.0 . . ?
C36 C37 C38 116.5(12) . . ?
C36 C37 C40 124.8(12) . . ?
C38 C37 C40 118.6(13) . . ?
C39 C38 C37 123.5(13) . . ?
C39 C38 H38 118.2 . . ?
C37 C38 H38 118.2 . . ?
C38 C39 C34 115.9(12) . . ?
C38 C39 C44 121.5(12) . . ?
C34 C39 C44 122.4(12) . . ?
C37 C40 C41 113.7(14) . . ?
C37 C40 C42 111.9(12) . . ?
C41 C40 C42 106.5(13) . . ?
C37 C40 C43 106.3(13) . . ?
C41 C40 C43 111.1(15) . . ?
C42 C40 C43 107.1(13) . . ?
C40 C41 H41A 109.5 . . ?
C40 C41 H41B 109.5 . . ?
H41A C41 H41B 109.5 . . ?
C40 C41 H41C 109.5 . . ?
H41A C41 H41C 109.5 . . ?
H41B C41 H41C 109.5 . . ?
C40 C42 H42A 109.5 . . ?
C40 C42 H42B 109.5 . . ?
H42A C42 H42B 109.5 . . ?
C40 C42 H42C 109.5 . . ?
H42A C42 H42C 109.5 . . ?
H42B C42 H42C 109.5 . . ?
C40 C43 H43A 109.5 . . ?
C40 C43 H43B 109.5 . . ?
H43A C43 H43B 109.5 . . ?
C40 C43 H43C 109.5 . . ?
H43A C43 H43C 109.5 . . ?
H43B C43 H43C 109.5 . . ?
C39 C44 C2 114.3(11) . . ?
C39 C44 H44A 108.7 . . ?
C2 C44 H44A 108.7 . . ?
C39 C44 H44B 108.7 . . ?
C2 C44 H44B 108.7 . . ?
H44A C44 H44B 107.6 . . ?
O5 C51 C52 126.0(13) . . ?
O5 C51 C56 115.7(12) . . ?
C52 C51 C56 118.2(13) . . ?
C51 C52 C53 122.7(13) . . ?
C51 C52 C94 119.3(13) . . ?
C53 C52 C94 118.0(13) . . ?
C52 C53 C54 122.7(14) . . ?
C52 C53 H53 118.7 . . ?
C54 C53 H53 118.7 . . ?
C53 C54 C55 113.8(14) . . ?
C53 C54 C57 125.4(16) . . ?
C55 C54 C57 120.7(15) . . ?
C56 C55 C54 124.8(14) . . ?
C56 C55 H55 117.6 . . ?
C54 C55 H55 117.6 . . ?
C55 C56 C51 117.6(13) . . ?
C55 C56 C61 121.4(13) . . ?
C51 C56 C61 120.8(13) . . ?
C58 C57 C60 108(2) . . ?
C58 C57 C54 114(2) . . ?
C60 C57 C54 113.1(17) . . ?
C58 C57 C59 107(2) . . ?
C60 C57 C59 110(2) . . ?
C54 C57 C59 103.9(17) . . ?
C57 C58 H58A 109.5 . . ?
C57 C58 H58B 109.5 . . ?
H58A C58 H58B 109.5 . . ?
C57 C58 H58C 109.5 . . ?
H58A C58 H58C 109.5 . . ?
H58B C58 H58C 109.5 . . ?
C57 C59 H59A 109.5 . . ?
C57 C59 H59B 109.5 . . ?
H59A C59 H59B 109.5 . . ?
C57 C59 H59C 109.5 . . ?
H59A C59 H59C 109.5 . . ?
H59B C59 H59C 109.5 . . ?
C57 C60 H60A 109.5 . . ?
C57 C60 H60B 109.5 . . ?
H60A C60 H60B 109.5 . . ?
C57 C60 H60C 109.5 . . ?
H60A C60 H60C 109.5 . . ?
H60B C60 H60C 109.5 . . ?
C56 C61 C63 112.9(11) . . ?
C56 C61 H61A 109.0 . . ?
C63 C61 H61A 109.0 . . ?
C56 C61 H61B 109.0 . . ?
C63 C61 H61B 109.0 . . ?
H61A C61 H61B 107.8 . . ?
O6 C62 C63 122.9(12) . . ?
O6 C62 C67 119.4(12) . . ?
C63 C62 C67 117.7(12) . . ?
C62 C63 C64 122.8(12) . . ?
C62 C63 C61 122.3(11) . . ?
C64 C63 C61 114.7(12) . . ?
C63 C64 C65 121.3(12) . . ?
C63 C64 H64 119.3 . . ?
C65 C64 H64 119.3 . . ?
C66 C65 C64 114.8(12) . . ?
C66 C65 C68 125.8(13) . . ?
C64 C65 C68 119.1(12) . . ?
C65 C66 C67 125.7(12) . . ?
C65 C66 H66 117.2 . . ?
C67 C66 H66 117.2 . . ?
C66 C67 C62 117.5(12) . . ?
C66 C67 C72 118.7(11) . . ?
C62 C67 C72 123.6(11) . . ?
C65 C68 C70 113.2(11) . . ?
C65 C68 C71 110.7(11) . . ?
C70 C68 C71 107.5(12) . . ?
C65 C68 C69 108.0(11) . . ?
C70 C68 C69 108.4(12) . . ?
C71 C68 C69 109.0(10) . . ?
C68 C69 H69A 109.5 . . ?
C68 C69 H69B 109.5 . . ?
H69A C69 H69B 109.5 . . ?
C68 C69 H69C 109.5 . . ?
H69A C69 H69C 109.5 . . ?
H69B C69 H69C 109.5 . . ?
C68 C70 H70A 109.5 . . ?
C68 C70 H70B 109.5 . . ?
H70A C70 H70B 109.5 . . ?
C68 C70 H70C 109.5 . . ?
H70A C70 H70C 109.5 . . ?
H70B C70 H70C 109.5 . . ?
C68 C71 H71A 109.5 . . ?
C68 C71 H71B 109.5 . . ?
H71A C71 H71B 109.5 . . ?
C68 C71 H71C 109.5 . . ?
H71A C71 H71C 109.5 . . ?
H71B C71 H71C 109.5 . . ?
C67 C72 C74 113.8(11) . . ?
C67 C72 H72A 108.8 . . ?
C74 C72 H72A 108.8 . . ?
C67 C72 H72B 108.8 . . ?
C74 C72 H72B 108.8 . . ?
H72A C72 H72B 107.7 . . ?
O7 C73 C74 120.7(11) . . ?
O7 C73 C78 120.1(11) . . ?
C74 C73 C78 119.2(11) . . ?
C75 C74 C73 120.2(12) . . ?
C75 C74 C72 122.3(11) . . ?
C73 C74 C72 117.4(10) . . ?
C74 C75 C76 123.9(12) . . ?
C74 C75 H75 118.0 . . ?
C76 C75 H75 118.0 . . ?
C75 C76 C77 113.2(11) . . ?
C75 C76 C79 125.2(12) . . ?
C77 C76 C79 121.6(12) . . ?
C78 C77 C76 125.3(12) . . ?
C78 C77 H77 117.4 . . ?
C76 C77 H77 117.4 . . ?
C77 C78 C73 118.1(11) . . ?
C77 C78 C83 125.7(11) . . ?
C73 C78 C83 116.2(10) . . ?
C80 C79 C76 113.8(12) . . ?
C80 C79 C82 108.9(13) . . ?
C76 C79 C82 110.4(12) . . ?
C80 C79 C81 107.1(13) . . ?
C76 C79 C81 107.0(12) . . ?
C82 C79 C81 109.5(13) . . ?
C79 C80 H80A 109.5 . . ?
C79 C80 H80B 109.5 . . ?
H80A C80 H80B 109.5 . . ?
C79 C80 H80C 109.5 . . ?
H80A C80 H80C 109.5 . . ?
H80B C80 H80C 109.5 . . ?
C79 C81 H81A 109.5 . . ?
C79 C81 H81B 109.5 . . ?
H81A C81 H81B 109.5 . . ?
C79 C81 H81C 109.5 . . ?
H81A C81 H81C 109.5 . . ?
H81B C81 H81C 109.5 . . ?
C79 C82 H82A 109.5 . . ?
C79 C82 H82B 109.5 . . ?
H82A C82 H82B 109.5 . . ?
C79 C82 H82C 109.5 . . ?
H82A C82 H82C 109.5 . . ?
H82B C82 H82C 109.5 . . ?
C85 C83 C78 113.0(10) . . ?
C85 C83 H83A 109.0 . . ?
C78 C83 H83A 109.0 . . ?
C85 C83 H83B 109.0 . . ?
C78 C83 H83B 109.0 . . ?
H83A C83 H83B 107.8 . . ?
C89 C84 O8 133.0(14) . . ?
C89 C84 C85 114.4(13) . . ?
O8 C84 C85 112.6(12) . . ?
C86 C85 C83 123.4(14) . . ?
C86 C85 C84 113.5(13) . . ?
C83 C85 C84 123.1(12) . . ?
C87 C86 C85 130.3(15) . . ?
C87 C86 H86 114.8 . . ?
C85 C86 H86 114.8 . . ?
C86 C87 C88 114.8(15) . . ?
C86 C87 C90 124.8(16) . . ?
C88 C87 C90 120.4(15) . . ?
C89 C88 C87 118.4(14) . . ?
C89 C88 H88 120.8 . . ?
C87 C88 H88 120.8 . . ?
C84 C89 C88 128.3(15) . . ?
C84 C89 C94 112.6(13) . . ?
C88 C89 C94 119.0(13) . . ?
C93 C90 C91 112.2(15) . . ?
C93 C90 C87 118.1(17) . . ?
C91 C90 C87 113.7(13) . . ?
C93 C90 C92 100.8(14) . . ?
C91 C90 C92 102.0(15) . . ?
C87 C90 C92 107.8(12) . . ?
C90 C91 H91A 109.5 . . ?
C90 C91 H91B 109.5 . . ?
H91A C91 H91B 109.5 . . ?
C90 C91 H91C 109.5 . . ?
H91A C91 H91C 109.5 . . ?
H91B C91 H91C 109.5 . . ?
C90 C92 H92A 109.5 . . ?
C90 C92 H92B 109.5 . . ?
H92A C92 H92B 109.5 . . ?
C90 C92 H92C 109.5 . . ?
H92A C92 H92C 109.5 . . ?
H92B C92 H92C 109.5 . . ?
C90 C93 H93A 109.5 . . ?
C90 C93 H93B 109.5 . . ?
H93A C93 H93B 109.5 . . ?
C90 C93 H93C 109.5 . . ?
H93A C93 H93C 109.5 . . ?
H93B C93 H93C 109.5 . . ?
C52 C94 C89 111.5(9) . . ?
C52 C94 H94A 109.3 . . ?
C89 C94 H94A 109.3 . . ?
C52 C94 H94B 109.3 . . ?
C89 C94 H94B 109.3 . . ?
H94A C94 H94B 108.0 . . ?
O9 C101 C106 119.4(10) . . ?
O9 C101 C102 120.3(11) . . ?
C106 C101 C102 120.2(11) . . ?
C103 C102 C101 119.4(11) . . ?
C103 C102 C144 118.7(10) . . ?
C101 C102 C144 121.8(10) . . ?
C102 C103 C104 121.8(11) . . ?
C102 C103 H103 119.1 . . ?
C104 C103 H103 119.1 . . ?
C105 C104 C103 116.1(11) . . ?
C105 C104 C107 120.6(12) . . ?
C103 C104 C107 123.2(12) . . ?
C106 C105 C104 123.1(12) . . ?
C106 C105 H105 118.5 . . ?
C104 C105 H105 118.5 . . ?
C105 C106 C101 119.2(11) . . ?
C105 C106 C111 121.7(11) . . ?
C101 C106 C111 118.8(11) . . ?
C110 C107 C109 105.9(15) . . ?
C110 C107 C104 108.0(13) . . ?
C109 C107 C104 110.4(13) . . ?
C110 C107 C108 115.1(14) . . ?
C109 C107 C108 107.0(14) . . ?
C104 C107 C108 110.4(11) . . ?
C107 C108 H10D 109.5 . . ?
C107 C108 H10E 109.5 . . ?
H10D C108 H10E 109.5 . . ?
C107 C108 H10F 109.5 . . ?
H10D C108 H10F 109.5 . . ?
H10E C108 H10F 109.5 . . ?
C107 C109 H10G 109.5 . . ?
C107 C109 H10H 109.5 . . ?
H10G C109 H10H 109.5 . . ?
C107 C109 H10I 109.5 . . ?
H10G C109 H10I 109.5 . . ?
H10H C109 H10I 109.5 . . ?
C107 C110 H11C 109.5 . . ?
C107 C110 H11D 109.5 . . ?
H11C C110 H11D 109.5 . . ?
C107 C110 H11E 109.5 . . ?
H11C C110 H11E 109.5 . . ?
H11D C110 H11E 109.5 . . ?
C106 C111 C113 110.8(9) . . ?
C106 C111 H11F 109.5 . . ?
C113 C111 H11F 109.5 . . ?
C106 C111 H11G 109.5 . . ?
C113 C111 H11G 109.5 . . ?
H11F C111 H11G 108.1 . . ?
O10 C112 C117 127.6(15) . . ?
O10 C112 C113 116.3(14) . . ?
C117 C112 C113 116.1(15) . . ?
C114 C113 C112 117.2(15) . . ?
C114 C113 C111 121.2(15) . . ?
C112 C113 C111 121.3(13) . . ?
C115 C114 C113 127.8(17) . . ?
C115 C114 H114 116.1 . . ?
C113 C114 H114 116.1 . . ?
C114 C115 C116 113.5(15) . . ?
C114 C115 C118 126.7(17) . . ?
C116 C115 C118 119.8(17) . . ?
C117 C116 C115 122.6(16) . . ?
C117 C116 H116 118.7 . . ?
C115 C116 H116 118.7 . . ?
C116 C117 C112 122.8(16) . . ?
C116 C117 C122 116.7(14) . . ?
C112 C117 C122 120.4(14) . . ?
C115 C118 C121 112.8(14) . . ?
C115 C118 C120 108.9(15) . . ?
C121 C118 C120 105.9(18) . . ?
C115 C118 C119 112.8(17) . . ?
C121 C118 C119 109.8(17) . . ?
C120 C118 C119 106.2(18) . . ?
C118 C119 H11H 109.5 . . ?
C118 C119 H11I 109.5 . . ?
H11H C119 H11I 109.5 . . ?
C118 C119 H11J 109.5 . . ?
H11H C119 H11J 109.5 . . ?
H11I C119 H11J 109.5 . . ?
C118 C120 H12A 109.5 . . ?
C118 C120 H12B 109.5 . . ?
H12A C120 H12B 109.5 . . ?
C118 C120 H12C 109.5 . . ?
H12A C120 H12C 109.5 . . ?
H12B C120 H12C 109.5 . . ?
C118 C121 H12D 109.5 . . ?
C118 C121 H12E 109.5 . . ?
H12D C121 H12E 109.5 . . ?
C118 C121 H12F 109.5 . . ?
H12D C121 H12F 109.5 . . ?
H12E C121 H12F 109.5 . . ?
C117 C122 C124 112.0(10) . . ?
C117 C122 H12G 109.2 . . ?
C124 C122 H12G 109.2 . . ?
C117 C122 H12H 109.2 . . ?
C124 C122 H12H 109.2 . . ?
H12G C122 H12H 107.9 . . ?
O11 C123 C124 124.7(12) . . ?
O11 C123 C128 117.1(12) . . ?
C124 C123 C128 118.1(13) . . ?
C123 C124 C125 123.6(13) . . ?
C123 C124 C122 114.9(13) . . ?
C125 C124 C122 121.5(12) . . ?
C124 C125 C126 119.3(13) . . ?
C124 C125 H125 120.3 . . ?
C126 C125 H125 120.3 . . ?
C127 C126 C125 114.3(14) . . ?
C127 C126 C129 125.9(14) . . ?
C125 C126 C129 119.8(13) . . ?
C126 C127 C128 129.2(14) . . ?
C126 C127 H127 115.4 . . ?
C128 C127 H127 115.4 . . ?
C127 C128 C123 115.0(13) . . ?
C127 C128 C133 127.4(12) . . ?
C123 C128 C133 117.5(12) . . ?
C130 C129 C126 116.2(13) . . ?
C130 C129 C132 111.3(14) . . ?
C126 C129 C132 108.1(12) . . ?
C130 C129 C131 107.8(13) . . ?
C126 C129 C131 105.7(13) . . ?
C132 C129 C131 107.3(13) . . ?
C129 C130 H13A 109.5 . . ?
C129 C130 H13B 109.5 . . ?
H13A C130 H13B 109.5 . . ?
C129 C130 H13C 109.5 . . ?
H13A C130 H13C 109.5 . . ?
H13B C130 H13C 109.5 . . ?
C129 C131 H13D 109.5 . . ?
C129 C131 H13E 109.5 . . ?
H13D C131 H13E 109.5 . . ?
C129 C131 H13F 109.5 . . ?
H13D C131 H13F 109.5 . . ?
H13E C131 H13F 109.5 . . ?
C129 C132 H13G 109.5 . . ?
C129 C132 H13H 109.5 . . ?
H13G C132 H13H 109.5 . . ?
C129 C132 H13I 109.5 . . ?
H13G C132 H13I 109.5 . . ?
H13H C132 H13I 109.5 . . ?
C128 C133 C135 111.8(10) . . ?
C128 C133 H13J 109.3 . . ?
C135 C133 H13J 109.3 . . ?
C128 C133 H13K 109.3 . . ?
C135 C133 H13K 109.3 . . ?
H13J C133 H13K 107.9 . . ?
O12 C134 C135 119.9(12) . . ?
O12 C134 C139 118.8(12) . . ?
C135 C134 C139 121.3(12) . . ?
C136 C135 C134 116.5(12) . . ?
C136 C135 C133 119.9(12) . . ?
C134 C135 C133 123.0(11) . . ?
C135 C136 C137 125.8(13) . . ?
C135 C136 H136 117.1 . . ?
C137 C136 H136 117.1 . . ?
C138 C137 C136 114.8(11) . . ?
C138 C137 C140 123.8(12) . . ?
C136 C137 C140 121.3(12) . . ?
C139 C138 C137 123.6(12) . . ?
C139 C138 H138 118.2 . . ?
C137 C138 H138 118.2 . . ?
C138 C139 C134 118.1(12) . . ?
C138 C139 C144 119.7(11) . . ?
C134 C139 C144 122.2(11) . . ?
C143 C140 C142 107.9(11) . . ?
C143 C140 C137 111.8(11) . . ?
C142 C140 C137 109.8(11) . . ?
C143 C140 C141 107.2(12) . . ?
C142 C140 C141 110.5(11) . . ?
C137 C140 C141 109.6(10) . . ?
C140 C141 H14A 109.5 . . ?
C140 C141 H14B 109.5 . . ?
H14A C141 H14B 109.5 . . ?
C140 C141 H14C 109.5 . . ?
H14A C141 H14C 109.5 . . ?
H14B C141 H14C 109.5 . . ?
C140 C142 H14D 109.5 . . ?
C140 C142 H14E 109.5 . . ?
H14D C142 H14E 109.5 . . ?
C140 C142 H14F 109.5 . . ?
H14D C142 H14F 109.5 . . ?
H14E C142 H14F 109.5 . . ?
C140 C143 H14G 109.5 . . ?
C140 C143 H14H 109.5 . . ?
H14G C143 H14H 109.5 . . ?
C140 C143 H14I 109.5 . . ?
H14G C143 H14I 109.5 . . ?
H14H C143 H14I 109.5 . . ?
C139 C144 C102 113.2(10) . . ?
C139 C144 H14J 108.9 . . ?
C102 C144 H14J 108.9 . . ?
C139 C144 H14K 108.9 . . ?
C102 C144 H14K 108.9 . . ?
H14J C144 H14K 107.7 . . ?
N1 C151 C152 140(3) . . ?
N2 C153 C154 174(2) . . ?
C153 C154 H15D 109.5 . . ?
C153 C154 H15E 109.5 . . ?
H15D C154 H15E 109.5 . . ?
C153 C154 H15F 109.5 . . ?
H15D C154 H15F 109.5 . . ?
H15E C154 H15F 109.5 . . ?
N3 C155 C156 176.2(18) . . ?
C155 C156 H15G 109.5 . . ?
C155 C156 H15H 109.5 . . ?
H15G C156 H15H 109.5 . . ?
C155 C156 H15I 109.5 . . ?
H15G C156 H15I 109.5 . . ?
H15H C156 H15I 109.5 . . ?
N4 C157 C158 175.2(18) . . ?
C157 C158 H15J 109.5 . . ?
C157 C158 H15K 109.5 . . ?
H15J C158 H15K 109.5 . . ?
C157 C158 H15L 109.5 . . ?
H15J C158 H15L 109.5 . . ?
H15K C158 H15L 109.5 . . ?
N5 C159 C160 173.0(19) . . ?
C159 C160 H16A 109.5 . . ?
C159 C160 H16B 109.5 . . ?
H16A C160 H16B 109.5 . . ?
C159 C160 H16C 109.5 . . ?
H16A C160 H16C 109.5 . . ?
H16B C160 H16C 109.5 . . ?
N6 C161 C162 178.2(19) . . ?
C161 C162 H16D 109.5 . . ?
C161 C162 H16E 109.5 . . ?
H16D C162 H16E 109.5 . . ?
C161 C162 H16F 109.5 . . ?
H16D C162 H16F 109.5 . . ?
H16E C162 H16F 109.5 . . ?
C151 N1 Sc3 155.2(19) . . ?
C153 N2 Sc3 149.4(13) . . ?
C155 N3 Sc3 171.8(13) . . ?
C1 O1 Sc1 122.0(7) . . ?
C1 O1 Na1 125.4(6) . . ?
Sc1 O1 Na1 100.3(3) . . ?
C12 O2 Sc1 133.3(7) . . ?
C12 O2 Sc4 122.8(7) . . ?
Sc1 O2 Sc4 101.5(3) . . ?
C23 O3 Sc3 138.0(7) . . ?
C23 O3 Sc1 118.4(7) . . ?
Sc3 O3 Sc1 102.0(3) . . ?
C34 O4 Sc1 168.5(8) . . ?
C51 O5 Sc2 134.5(7) . . ?
C51 O5 Sc1 123.2(7) . . ?
Sc2 O5 Sc1 100.8(4) . . ?
C62 O6 Sc3 141.4(7) . . ?
C62 O6 Sc2 116.8(7) . . ?
Sc3 O6 Sc2 99.5(3) . . ?
C73 O7 Sc2 172.0(8) . . ?
C84 O8 Sc2 121.3(6) . . ?
C84 O8 Na1 121.1(7) . . ?
Sc2 O8 Na1 99.6(3) . . ?
C101 O9 Sc4 134.2(7) . . ?
C101 O9 Sc2 122.4(6) . . ?
Sc4 O9 Sc2 100.6(3) . . ?
C112 O10 Sc3 141.7(7) . . ?
C112 O10 Sc4 117.1(6) . . ?
Sc3 O10 Sc4 100.7(4) . . ?
C123 O11 Sc4 171.7(8) . . ?
C134 O12 Sc4 121.0(7) . . ?
C134 O12 Na1 127.1(7) . . ?
Sc4 O12 Na1 100.3(3) . . ?
Sc1 O13 Sc4 110.3(3) . . ?
Sc1 O13 Sc2 108.9(4) . . ?
Sc4 O13 Sc2 109.3(3) . . ?
Sc1 O13 Sc3 109.7(3) . . ?
Sc4 O13 Sc3 110.8(4) . . ?
Sc2 O13 Sc3 107.8(3) . . ?
O4 Sc1 O13 149.1(3) . . ?
O4 Sc1 O2 124.9(3) . . ?
O13 Sc1 O2 74.8(3) . . ?
O4 Sc1 O3 83.7(3) . . ?
O13 Sc1 O3 72.1(3) . . ?
O2 Sc1 O3 89.5(3) . . ?
O4 Sc1 O1 85.2(3) . . ?
O13 Sc1 O1 123.0(3) . . ?
O2 Sc1 O1 84.2(3) . . ?
O3 Sc1 O1 160.9(3) . . ?
O4 Sc1 O5 102.0(3) . . ?
O13 Sc1 O5 73.5(3) . . ?
O2 Sc1 O5 129.1(3) . . ?
O3 Sc1 O5 116.5(3) . . ?
O1 Sc1 O5 81.0(3) . . ?
O4 Sc1 Sc2 136.0(3) . . ?
O13 Sc1 Sc2 35.8(2) . . ?
O2 Sc1 Sc2 99.1(2) . . ?
O3 Sc1 Sc2 98.0(2) . . ?
O1 Sc1 Sc2 100.7(2) . . ?
O5 Sc1 Sc2 38.3(2) . . ?
O4 Sc1 Sc4 161.1(3) . . ?
O13 Sc1 Sc4 34.9(2) . . ?
O2 Sc1 Sc4 40.8(2) . . ?
O3 Sc1 Sc4 83.9(2) . . ?
O1 Sc1 Sc4 102.5(2) . . ?
O5 Sc1 Sc4 96.3(2) . . ?
Sc2 Sc1 Sc4 60.09(7) . . ?
O4 Sc1 Sc3 115.0(2) . . ?
O13 Sc1 Sc3 35.6(2) . . ?
O2 Sc1 Sc3 89.4(2) . . ?
O3 Sc1 Sc3 38.6(2) . . ?
O1 Sc1 Sc3 158.5(2) . . ?
O5 Sc1 Sc3 87.3(2) . . ?
Sc2 Sc1 Sc3 59.99(7) . . ?
Sc4 Sc1 Sc3 60.75(7) . . ?
O4 Sc1 Na1 129.0(3) . . ?
O13 Sc1 Na1 78.6(2) . . ?
O2 Sc1 Na1 67.8(2) . . ?
O3 Sc1 Na1 146.8(2) . . ?
O1 Sc1 Na1 44.5(2) . . ?
O5 Sc1 Na1 67.7(2) . . ?
Sc2 Sc1 Na1 64.08(13) . . ?
Sc4 Sc1 Na1 63.02(13) . . ?
Sc3 Sc1 Na1 114.20(14) . . ?
O7 Sc2 O13 147.7(3) . . ?
O7 Sc2 O5 125.5(3) . . ?
O13 Sc2 O5 75.6(3) . . ?
O7 Sc2 O8 85.6(3) . . ?
O13 Sc2 O8 123.3(3) . . ?
O5 Sc2 O8 85.3(3) . . ?
O7 Sc2 O9 101.8(3) . . ?
O13 Sc2 O9 73.2(3) . . ?
O5 Sc2 O9 128.7(3) . . ?
O8 Sc2 O9 79.2(3) . . ?
O7 Sc2 O6 83.0(3) . . ?
O13 Sc2 O6 73.0(3) . . ?
O5 Sc2 O6 87.4(3) . . ?
O8 Sc2 O6 159.4(3) . . ?
O9 Sc2 O6 119.9(3) . . ?
O7 Sc2 Sc1 160.4(2) . . ?
O13 Sc2 Sc1 35.3(2) . . ?
O5 Sc2 Sc1 40.9(2) . . ?
O8 Sc2 Sc1 104.2(2) . . ?
O9 Sc2 Sc1 96.7(2) . . ?
O6 Sc2 Sc1 82.3(2) . . ?
O7 Sc2 Sc4 135.8(3) . . ?
O13 Sc2 Sc4 35.1(2) . . ?
O5 Sc2 Sc4 98.7(2) . . ?
O8 Sc2 Sc4 100.1(2) . . ?
O9 Sc2 Sc4 38.70(19) . . ?
O6 Sc2 Sc4 100.1(2) . . ?
Sc1 Sc2 Sc4 60.07(7) . . ?
O7 Sc2 Sc3 113.3(2) . . ?
O13 Sc2 Sc3 36.3(2) . . ?
O5 Sc2 Sc3 89.7(2) . . ?
O8 Sc2 Sc3 159.4(2) . . ?
O9 Sc2 Sc3 88.5(2) . . ?
O6 Sc2 Sc3 39.3(2) . . ?
Sc1 Sc2 Sc3 60.57(7) . . ?
Sc4 Sc2 Sc3 60.94(7) . . ?
O7 Sc2 Na1 130.4(3) . . ?
O13 Sc2 Na1 77.9(2) . . ?
O5 Sc2 Na1 67.9(2) . . ?
O8 Sc2 Na1 45.6(2) . . ?
O9 Sc2 Na1 66.4(2) . . ?
O6 Sc2 Na1 145.8(2) . . ?
Sc1 Sc2 Na1 63.55(12) . . ?
Sc4 Sc2 Na1 62.82(13) . . ?
Sc3 Sc2 Na1 114.24(13) . . ?
O13 Sc3 O10 72.7(3) . . ?
O13 Sc3 O3 71.9(3) . . ?
O10 Sc3 O3 115.1(3) . . ?
O13 Sc3 O6 74.2(3) . . ?
O10 Sc3 O6 111.0(3) . . ?
O3 Sc3 O6 109.1(3) . . ?
O13 Sc3 N1 130.8(3) . . ?
O10 Sc3 N1 84.0(3) . . ?
O3 Sc3 N1 80.5(3) . . ?
O6 Sc3 N1 154.7(3) . . ?
O13 Sc3 N2 134.0(3) . . ?
O10 Sc3 N2 78.7(3) . . ?
O3 Sc3 N2 154.1(3) . . ?
O6 Sc3 N2 83.7(3) . . ?
N1 Sc3 N2 79.3(3) . . ?
O13 Sc3 N3 133.7(4) . . ?
O10 Sc3 N3 153.4(4) . . ?
O3 Sc3 N3 81.9(3) . . ?
O6 Sc3 N3 79.5(3) . . ?
N1 Sc3 N3 78.8(4) . . ?
N2 Sc3 N3 78.4(4) . . ?
O13 Sc3 Sc2 35.82(19) . . ?
O10 Sc3 Sc2 81.6(2) . . ?
O3 Sc3 Sc2 98.3(2) . . ?
O6 Sc3 Sc2 41.12(19) . . ?
N1 Sc3 Sc2 163.4(2) . . ?
N2 Sc3 Sc2 105.6(3) . . ?
N3 Sc3 Sc2 117.5(3) . . ?
O13 Sc3 Sc1 34.64(19) . . ?
O10 Sc3 Sc1 100.4(2) . . ?
O3 Sc3 Sc1 39.4(2) . . ?
O6 Sc3 Sc1 82.5(2) . . ?
N1 Sc3 Sc1 115.8(2) . . ?
N2 Sc3 Sc1 164.8(3) . . ?
N3 Sc3 Sc1 105.3(3) . . ?
Sc2 Sc3 Sc1 59.45(7) . . ?
O13 Sc3 Sc4 34.1(2) . . ?
O10 Sc3 Sc4 41.3(2) . . ?
O3 Sc3 Sc4 83.15(19) . . ?
O6 Sc3 Sc4 100.3(2) . . ?
N1 Sc3 Sc4 104.1(2) . . ?
N2 Sc3 Sc4 117.5(3) . . ?
N3 Sc3 Sc4 164.1(3) . . ?
Sc2 Sc3 Sc4 59.39(7) . . ?
Sc1 Sc3 Sc4 59.19(7) . . ?
O11 Sc4 O13 140.9(3) . . ?
O11 Sc4 O9 132.5(4) . . ?
O13 Sc4 O9 75.6(3) . . ?
O11 Sc4 O12 88.8(3) . . ?
O13 Sc4 O12 124.6(3) . . ?
O9 Sc4 O12 85.3(3) . . ?
O11 Sc4 O2 96.9(4) . . ?
O13 Sc4 O2 71.7(3) . . ?
O9 Sc4 O2 128.5(3) . . ?
O12 Sc4 O2 82.0(3) . . ?
O11 Sc4 O10 83.8(3) . . ?
O13 Sc4 O10 70.4(3) . . ?
O9 Sc4 O10 85.7(3) . . ?
O12 Sc4 O10 159.6(3) . . ?
O2 Sc4 O10 117.8(3) . . ?
O11 Sc4 Sc1 128.9(3) . . ?
O13 Sc4 Sc1 34.9(2) . . ?
O9 Sc4 Sc1 98.4(2) . . ?
O12 Sc4 Sc1 101.5(2) . . ?
O2 Sc4 Sc1 37.7(2) . . ?
O10 Sc4 Sc1 97.9(2) . . ?
O11 Sc4 Sc2 162.6(3) . . ?
O13 Sc4 Sc2 35.6(2) . . ?
O9 Sc4 Sc2 40.7(2) . . ?
O12 Sc4 Sc2 104.7(2) . . ?
O2 Sc4 Sc2 95.8(2) . . ?
O10 Sc4 Sc2 79.8(2) . . ?
Sc1 Sc4 Sc2 59.84(7) . . ?
O11 Sc4 Sc3 109.3(2) . . ?
O13 Sc4 Sc3 35.1(2) . . ?
O9 Sc4 Sc3 88.84(19) . . ?
O12 Sc4 Sc3 159.6(3) . . ?
O2 Sc4 Sc3 86.52(19) . . ?
O10 Sc4 Sc3 38.0(2) . . ?
Sc1 Sc4 Sc3 60.06(7) . . ?
Sc2 Sc4 Sc3 59.68(7) . . ?
O11 Sc4 Na1 131.9(3) . . ?
O13 Sc4 Na1 79.4(3) . . ?
O9 Sc4 Na1 68.0(2) . . ?
O12 Sc4 Na1 45.3(3) . . ?
O2 Sc4 Na1 67.7(2) . . ?
O10 Sc4 Na1 144.2(3) . . ?
Sc1 Sc4 Na1 64.08(13) . . ?
Sc2 Sc4 Na1 64.41(13) . . ?
Sc3 Sc4 Na1 114.52(15) . . ?
N7 Na1 O1 105.6(6) . . ?
N7 Na1 O12 131.9(7) . . ?
O1 Na1 O12 104.3(3) . . ?
N7 Na1 O8 104.2(6) . . ?
O1 Na1 O8 104.4(3) . . ?
O12 Na1 O8 103.6(3) . . ?
N7 Na1 Sc4 166.1(6) . . ?
O1 Na1 Sc4 84.5(3) . . ?
O12 Na1 Sc4 34.43(17) . . ?
O8 Na1 Sc4 81.8(3) . . ?
N7 Na1 Sc1 139.3(6) . . ?
O1 Na1 Sc1 35.17(19) . . ?
O12 Na1 Sc1 81.9(2) . . ?
O8 Na1 Sc1 83.9(2) . . ?
Sc4 Na1 Sc1 52.89(12) . . ?
N7 Na1 Sc2 136.8(6) . . ?
O1 Na1 Sc2 82.0(2) . . ?
O12 Na1 Sc2 83.8(2) . . ?
O8 Na1 Sc2 34.84(19) . . ?
Sc4 Na1 Sc2 52.77(12) . . ?
Sc1 Na1 Sc2 52.37(11) . . ?
C163 N7 Na1 128(2) . . ?
N7 C163 C164 140(3) . . ?

loop_
_geom_bond_atom_site_label_1
_geom_bond_atom_site_label_2
_geom_bond_distance
_geom_bond_site_symmetry_2
_geom_bond_publ_flag
C1 O1 1.360(13) . ?
C1 C2 1.395(16) . ?
C1 C6 1.426(16) . ?
C2 C3 1.408(15) . ?
C2 C44 1.531(16) . ?
C3 C4 1.405(16) . ?
C3 H3 0.9500 . ?
C4 C5 1.366(16) . ?
C4 C7 1.554(17) . ?
C5 C6 1.403(16) . ?
C5 H5 0.9500 . ?
C6 C11 1.512(16) . ?
C7 C10 1.506(16) . ?
C7 C8 1.555(17) . ?
C7 C9 1.562(17) . ?
C8 H8A 0.9800 . ?
C8 H8B 0.9800 . ?
C8 H8C 0.9800 . ?
C9 H9A 0.9800 . ?
C9 H9B 0.9800 . ?
C9 H9C 0.9800 . ?
C10 H10A 0.9800 . ?
C10 H10B 0.9800 . ?
C10 H10C 0.9800 . ?
C11 C13 1.531(16) . ?
C11 H11A 0.9900 . ?
C11 H11B 0.9900 . ?
C12 O2 1.352(13) . ?
C12 C13 1.362(15) . ?
C12 C17 1.415(16) . ?
C13 C14 1.440(16) . ?
C14 C15 1.379(17) . ?
C14 H14 0.9500 . ?
C15 C16 1.359(16) . ?
C15 C18 1.495(19) . ?
C16 C17 1.468(16) . ?
C16 H16 0.9500 . ?
C17 C22 1.487(15) . ?
C18 C21 1.40(2) . ?
C18 C19 1.46(2) . ?
C18 C20 1.51(2) . ?
C19 H19A 0.9800 . ?
C19 H19B 0.9800 . ?
C19 H19C 0.9800 . ?
C20 H20A 0.9800 . ?
C20 H20B 0.9800 . ?
C20 H20C 0.9800 . ?
C21 H21A 0.9800 . ?
C21 H21B 0.9800 . ?
C21 H21C 0.9800 . ?
C22 C24 1.503(15) . ?
C22 H22A 0.9900 . ?
C22 H22B 0.9900 . ?
C23 O3 1.372(13) . ?
C23 C28 1.375(15) . ?
C23 C24 1.445(16) . ?
C24 C25 1.381(16) . ?
C25 C26 1.367(16) . ?
C25 H25 0.9500 . ?
C26 C27 1.406(17) . ?
C26 C29 1.558(19) . ?
C27 C28 1.398(16) . ?
C27 H27 0.9500 . ?
C28 C33 1.558(16) . ?
C29 C30 1.491(19) . ?
C29 C32 1.539(18) . ?
C29 C31 1.55(2) . ?
C30 H30A 0.9800 . ?
C30 H30B 0.9800 . ?
C30 H30C 0.9800 . ?
C31 H31A 0.9800 . ?
C31 H31B 0.9800 . ?
C31 H31C 0.9800 . ?
C32 H32A 0.9800 . ?
C32 H32B 0.9800 . ?
C32 H32C 0.9800 . ?
C33 C35 1.518(16) . ?
C33 H33A 0.9900 . ?
C33 H33B 0.9900 . ?
C34 O4 1.350(13) . ?
C34 C35 1.361(15) . ?
C34 C39 1.393(16) . ?
C35 C36 1.399(16) . ?
C36 C37 1.379(17) . ?
C36 H36 0.9500 . ?
C37 C38 1.414(15) . ?
C37 C40 1.500(18) . ?
C38 C39 1.388(15) . ?
C38 H38 0.9500 . ?
C39 C44 1.475(15) . ?
C40 C41 1.53(2) . ?
C40 C42 1.563(17) . ?
C40 C43 1.66(2) . ?
C41 H41A 0.9800 . ?
C41 H41B 0.9800 . ?
C41 H41C 0.9800 . ?
C42 H42A 0.9800 . ?
C42 H42B 0.9800 . ?
C42 H42C 0.9800 . ?
C43 H43A 0.9800 . ?
C43 H43B 0.9800 . ?
C43 H43C 0.9800 . ?
C44 H44A 0.9900 . ?
C44 H44B 0.9900 . ?
C51 O5 1.347(14) . ?
C51 C52 1.356(17) . ?
C51 C56 1.469(17) . ?
C52 C53 1.361(16) . ?
C52 C94 1.553(16) . ?
C53 C54 1.424(18) . ?
C53 H53 0.9500 . ?
C54 C55 1.432(18) . ?
C54 C57 1.51(2) . ?
C55 C56 1.362(16) . ?
C55 H55 0.9500 . ?
C56 C61 1.472(16) . ?
C57 C58 1.46(3) . ?
C57 C60 1.47(2) . ?
C57 C59 1.52(3) . ?
C58 H58A 0.9800 . ?
C58 H58B 0.9800 . ?
C58 H58C 0.9800 . ?
C59 H59A 0.9800 . ?
C59 H59B 0.9800 . ?
C59 H59C 0.9800 . ?
C60 H60A 0.9800 . ?
C60 H60B 0.9800 . ?
C60 H60C 0.9800 . ?
C61 C63 1.506(16) . ?
C61 H61A 0.9900 . ?
C61 H61B 0.9900 . ?
C62 O6 1.343(13) . ?
C62 C63 1.363(16) . ?
C62 C67 1.445(16) . ?
C63 C64 1.398(15) . ?
C64 C65 1.440(16) . ?
C64 H64 0.9500 . ?
C65 C66 1.358(16) . ?
C65 C68 1.508(17) . ?
C66 C67 1.421(16) . ?
C66 H66 0.9500 . ?
C67 C72 1.485(15) . ?
C68 C70 1.535(18) . ?
C68 C71 1.566(17) . ?
C68 C69 1.568(17) . ?
C69 H69A 0.9800 . ?
C69 H69B 0.9800 . ?
C69 H69C 0.9800 . ?
C70 H70A 0.9800 . ?
C70 H70B 0.9800 . ?
C70 H70C 0.9800 . ?
C71 H71A 0.9800 . ?
C71 H71B 0.9800 . ?
C71 H71C 0.9800 . ?
C72 C74 1.552(16) . ?
C72 H72A 0.9900 . ?
C72 H72B 0.9900 . ?
C73 O7 1.328(12) . ?
C73 C74 1.394(15) . ?
C73 C78 1.425(15) . ?
C74 C75 1.353(15) . ?
C75 C76 1.399(16) . ?
C75 H75 0.9500 . ?
C76 C77 1.445(16) . ?
C76 C79 1.517(17) . ?
C77 C78 1.329(14) . ?
C77 H77 0.9500 . ?
C78 C83 1.504(15) . ?
C79 C80 1.501(17) . ?
C79 C82 1.542(18) . ?
C79 C81 1.572(19) . ?
C80 H80A 0.9800 . ?
C80 H80B 0.9800 . ?
C80 H80C 0.9800 . ?
C81 H81A 0.9800 . ?
C81 H81B 0.9800 . ?
C81 H81C 0.9800 . ?
C82 H82A 0.9800 . ?
C82 H82B 0.9800 . ?
C82 H82C 0.9800 . ?
C83 C85 1.489(16) . ?
C83 H83A 0.9900 . ?
C83 H83B 0.9900 . ?
C84 C89 1.333(15) . ?
C84 O8 1.365(13) . ?
C84 C85 1.558(18) . ?
C85 C86 1.390(16) . ?
C86 C87 1.335(16) . ?
C86 H86 0.9500 . ?
C87 C88 1.446(18) . ?
C87 C90 1.471(19) . ?
C88 C89 1.381(16) . ?
C88 H88 0.9500 . ?
C89 C94 1.577(17) . ?
C90 C93 1.42(2) . ?
C90 C91 1.467(19) . ?
C90 C92 1.63(2) . ?
C91 H91A 0.9800 . ?
C91 H91B 0.9800 . ?
C91 H91C 0.9800 . ?
C92 H92A 0.9800 . ?
C92 H92B 0.9800 . ?
C92 H92C 0.9800 . ?
C93 H93A 0.9800 . ?
C93 H93B 0.9800 . ?
C93 H93C 0.9800 . ?
C94 H94A 0.9900 . ?
C94 H94B 0.9900 . ?
C101 O9 1.383(12) . ?
C101 C106 1.393(15) . ?
C101 C102 1.401(14) . ?
C102 C103 1.383(14) . ?
C102 C144 1.541(15) . ?
C103 C104 1.418(15) . ?
C103 H103 0.9500 . ?
C104 C105 1.401(15) . ?
C104 C107 1.512(17) . ?
C105 C106 1.376(15) . ?
C105 H105 0.9500 . ?
C106 C111 1.506(15) . ?
C107 C110 1.50(2) . ?
C107 C109 1.51(2) . ?
C107 C108 1.581(18) . ?
C108 H10D 0.9800 . ?
C108 H10E 0.9800 . ?
C108 H10F 0.9800 . ?
C109 H10G 0.9800 . ?
C109 H10H 0.9800 . ?
C109 H10I 0.9800 . ?
C110 H11C 0.9800 . ?
C110 H11D 0.9800 . ?
C110 H11E 0.9800 . ?
C111 C113 1.512(17) . ?
C111 H11F 0.9900 . ?
C111 H11G 0.9900 . ?
C112 O10 1.363(15) . ?
C112 C117 1.381(17) . ?
C112 C113 1.493(19) . ?
C113 C114 1.371(17) . ?
C114 C115 1.367(18) . ?
C114 H114 0.9500 . ?
C115 C116 1.435(19) . ?
C115 C118 1.47(2) . ?
C116 C117 1.381(17) . ?
C116 H116 0.9500 . ?
C117 C122 1.544(17) . ?
C118 C121 1.48(2) . ?
C118 C120 1.53(2) . ?
C118 C119 1.59(3) . ?
C119 H11H 0.9800 . ?
C119 H11I 0.9800 . ?
C119 H11J 0.9800 . ?
C120 H12A 0.9800 . ?
C120 H12B 0.9800 . ?
C120 H12C 0.9800 . ?
C121 H12D 0.9800 . ?
C121 H12E 0.9800 . ?
C121 H12F 0.9800 . ?
C122 C124 1.546(16) . ?
C122 H12G 0.9900 . ?
C122 H12H 0.9900 . ?
C123 O11 1.298(13) . ?
C123 C124 1.379(16) . ?
C123 C128 1.449(16) . ?
C124 C125 1.389(16) . ?
C125 C126 1.442(17) . ?
C125 H125 0.9500 . ?
C126 C127 1.364(16) . ?
C126 C129 1.537(18) . ?
C127 C128 1.373(16) . ?
C127 H127 0.9500 . ?
C128 C133 1.469(16) . ?
C129 C130 1.503(19) . ?
C129 C132 1.56(2) . ?
C129 C131 1.58(2) . ?
C130 H13A 0.9800 . ?
C130 H13B 0.9800 . ?
C130 H13C 0.9800 . ?
C131 H13D 0.9800 . ?
C131 H13E 0.9800 . ?
C131 H13F 0.9800 . ?
C132 H13G 0.9800 . ?
C132 H13H 0.9800 . ?
C132 H13I 0.9800 . ?
C133 C135 1.492(15) . ?
C133 H13J 0.9900 . ?
C133 H13K 0.9900 . ?
C134 O12 1.385(13) . ?
C134 C135 1.389(16) . ?
C134 C139 1.416(16) . ?
C135 C136 1.376(15) . ?
C136 C137 1.393(15) . ?
C136 H136 0.9500 . ?
C137 C138 1.392(15) . ?
C137 C140 1.524(16) . ?
C138 C139 1.377(15) . ?
C138 H138 0.9500 . ?
C139 C144 1.508(15) . ?
C140 C143 1.485(16) . ?
C140 C142 1.509(16) . ?
C140 C141 1.526(16) . ?
C141 H14A 0.9800 . ?
C141 H14B 0.9800 . ?
C141 H14C 0.9800 . ?
C142 H14D 0.9800 . ?
C142 H14E 0.9800 . ?
C142 H14F 0.9800 . ?
C143 H14G 0.9800 . ?
C143 H14H 0.9800 . ?
C143 H14I 0.9800 . ?
C144 H14J 0.9900 . ?
C144 H14K 0.9900 . ?
C151 N1 1.166(17) . ?
C151 C152 1.66(2) . ?
C153 N2 1.108(14) . ?
C153 C154 1.589(17) . ?
C154 H15D 0.9800 . ?
C154 H15E 0.9800 . ?
C154 H15F 0.9800 . ?
C155 N3 1.111(12) . ?
C155 C156 1.564(15) . ?
C156 H15G 0.9800 . ?
C156 H15H 0.9800 . ?
C156 H15I 0.9800 . ?
C157 N4 1.159(17) . ?
C157 C158 1.410(18) . ?
C158 H15J 0.9800 . ?
C158 H15K 0.9800 . ?
C158 H15L 0.9800 . ?
C159 N5 1.171(19) . ?
C159 C160 1.457(19) . ?
C160 H16A 0.9800 . ?
C160 H16B 0.9800 . ?
C160 H16C 0.9800 . ?
C161 N6 1.23(2) . ?
C161 C162 1.54(2) . ?
C162 H16D 0.9800 . ?
C162 H16E 0.9800 . ?
C162 H16F 0.9800 . ?
N1 Sc3 2.237(9) . ?
N2 Sc3 2.247(11) . ?
N3 Sc3 2.291(11) . ?
O1 Sc1 2.208(8) . ?
O1 Na1 2.688(11) . ?
O2 Sc1 2.087(8) . ?
O2 Sc4 2.231(8) . ?
O3 Sc3 2.152(8) . ?
O3 Sc1 2.191(8) . ?
O4 Sc1 1.901(8) . ?
O5 Sc2 2.107(8) . ?
O5 Sc1 2.224(8) . ?
O6 Sc3 2.157(8) . ?
O6 Sc2 2.237(7) . ?
O7 Sc2 1.861(8) . ?
O8 Sc2 2.195(8) . ?
O8 Na1 2.745(11) . ?
O9 Sc4 2.128(8) . ?
O9 Sc2 2.218(8) . ?
O10 Sc3 2.128(8) . ?
O10 Sc4 2.284(8) . ?
O11 Sc4 1.858(9) . ?
O12 Sc4 2.148(7) . ?
O12 Na1 2.700(12) . ?
O13 Sc1 2.038(7) . ?
O13 Sc4 2.039(7) . ?
O13 Sc2 2.063(8) . ?
O13 Sc3 2.089(7) . ?
Sc1 Sc2 3.337(3) . ?
Sc1 Sc4 3.345(4) . ?
Sc1 Sc3 3.375(3) . ?
Sc1 Na1 3.772(8) . ?
Sc2 Sc4 3.345(4) . ?
Sc2 Sc3 3.355(3) . ?
Sc2 Na1 3.789(8) . ?
Sc3 Sc4 3.397(3) . ?
Sc4 Na1 3.737(8) . ?
Na1 N7 2.59(2) . ?
N7 C163 1.165(18) . ?
C163 C164 1.64(2) . ?

loop_
_geom_torsion_atom_site_label_1
_geom_torsion_atom_site_label_2
_geom_torsion_atom_site_label_3
_geom_torsion_atom_site_label_4
_geom_torsion
_geom_torsion_site_symmetry_1
_geom_torsion_site_symmetry_2
_geom_torsion_site_symmetry_3
_geom_torsion_site_symmetry_4
_geom_torsion_publ_flag
O1 C1 C2 C3 177.9(11) . . . . ?
C6 C1 C2 C3 5.2(19) . . . . ?
O1 C1 C2 C44 -3.4(19) . . . . ?
C6 C1 C2 C44 -176.1(11) . . . . ?
C1 C2 C3 C4 -1.1(19) . . . . ?
C44 C2 C3 C4 -180.0(11) . . . . ?
C2 C3 C4 C5 -1.3(19) . . . . ?
C2 C3 C4 C7 -178.6(12) . . . . ?
C3 C4 C5 C6 0(2) . . . . ?
C7 C4 C5 C6 176.8(12) . . . . ?
C4 C5 C6 C1 4(2) . . . . ?
C4 C5 C6 C11 -171.5(12) . . . . ?
O1 C1 C6 C5 -179.5(10) . . . . ?
C2 C1 C6 C5 -6.7(18) . . . . ?
O1 C1 C6 C11 -3.7(18) . . . . ?
C2 C1 C6 C11 169.1(11) . . . . ?
C5 C4 C7 C10 -5.7(18) . . . . ?
C3 C4 C7 C10 171.5(12) . . . . ?
C5 C4 C7 C8 -126.4(14) . . . . ?
C3 C4 C7 C8 50.8(17) . . . . ?
C5 C4 C7 C9 117.0(14) . . . . ?
C3 C4 C7 C9 -65.8(14) . . . . ?
C5 C6 C11 C13 79.4(13) . . . . ?
C1 C6 C11 C13 -96.3(14) . . . . ?
O2 C12 C13 C14 -178.7(11) . . . . ?
C17 C12 C13 C14 -0.7(18) . . . . ?
O2 C12 C13 C11 9.0(18) . . . . ?
C17 C12 C13 C11 -173.0(11) . . . . ?
C6 C11 C13 C12 85.5(14) . . . . ?
C6 C11 C13 C14 -86.8(13) . . . . ?
C12 C13 C14 C15 2.7(19) . . . . ?
C11 C13 C14 C15 175.2(12) . . . . ?
C13 C14 C15 C16 -4(2) . . . . ?
C13 C14 C15 C18 -178.5(13) . . . . ?
C14 C15 C16 C17 4(2) . . . . ?
C18 C15 C16 C17 178.2(13) . . . . ?
O2 C12 C17 C16 178.4(10) . . . . ?
C13 C12 C17 C16 0.3(18) . . . . ?
O2 C12 C17 C22 -6.6(18) . . . . ?
C13 C12 C17 C22 175.3(11) . . . . ?
C15 C16 C17 C12 -1.9(19) . . . . ?
C15 C16 C17 C22 -177.1(12) . . . . ?
C16 C15 C18 C21 60(2) . . . . ?
C14 C15 C18 C21 -125.7(18) . . . . ?
C16 C15 C18 C19 -54(2) . . . . ?
C14 C15 C18 C19 120.3(16) . . . . ?
C16 C15 C18 C20 -169.0(15) . . . . ?
C14 C15 C18 C20 5(2) . . . . ?
C12 C17 C22 C24 -90.4(15) . . . . ?
C16 C17 C22 C24 84.5(15) . . . . ?
O3 C23 C24 C25 -174.4(10) . . . . ?
C28 C23 C24 C25 2.9(17) . . . . ?
O3 C23 C24 C22 12.4(17) . . . . ?
C28 C23 C24 C22 -170.2(11) . . . . ?
C17 C22 C24 C25 -77.6(15) . . . . ?
C17 C22 C24 C23 95.4(14) . . . . ?
C23 C24 C25 C26 2(2) . . . . ?
C22 C24 C25 C26 175.5(12) . . . . ?
C24 C25 C26 C27 -8(2) . . . . ?
C24 C25 C26 C29 177.4(13) . . . . ?
C25 C26 C27 C28 9.8(19) . . . . ?
C29 C26 C27 C28 -176.1(12) . . . . ?
O3 C23 C28 C27 175.8(11) . . . . ?
C24 C23 C28 C27 -1.3(18) . . . . ?
O3 C23 C28 C33 -8.2(18) . . . . ?
C24 C23 C28 C33 174.8(10) . . . . ?
C26 C27 C28 C23 -5.3(19) . . . . ?
C26 C27 C28 C33 178.5(11) . . . . ?
C25 C26 C29 C30 64.2(19) . . . . ?
C27 C26 C29 C30 -109.7(16) . . . . ?
C25 C26 C29 C32 -172.4(13) . . . . ?
C27 C26 C29 C32 14(2) . . . . ?
C25 C26 C29 C31 -52.1(18) . . . . ?
C27 C26 C29 C31 134.1(15) . . . . ?
C23 C28 C33 C35 -97.4(13) . . . . ?
C27 C28 C33 C35 78.8(14) . . . . ?
O4 C34 C35 C36 178.2(11) . . . . ?
C39 C34 C35 C36 -4.9(19) . . . . ?
O4 C34 C35 C33 -1.8(18) . . . . ?
C39 C34 C35 C33 175.1(12) . . . . ?
C28 C33 C35 C34 64.2(15) . . . . ?
C28 C33 C35 C36 -115.8(13) . . . . ?
C34 C35 C36 C37 2(2) . . . . ?
C33 C35 C36 C37 -177.9(13) . . . . ?
C35 C36 C37 C38 2(2) . . . . ?
C35 C36 C37 C40 179.3(14) . . . . ?
C36 C37 C38 C39 -4(2) . . . . ?
C40 C37 C38 C39 178.6(13) . . . . ?
C37 C38 C39 C34 1.4(19) . . . . ?
C37 C38 C39 C44 176.4(12) . . . . ?
O4 C34 C39 C38 -179.8(10) . . . . ?
C35 C34 C39 C38 3.1(19) . . . . ?
O4 C34 C39 C44 5.2(18) . . . . ?
C35 C34 C39 C44 -171.8(11) . . . . ?
C36 C37 C40 C41 -124.3(17) . . . . ?
C38 C37 C40 C41 53.0(18) . . . . ?
C36 C37 C40 C42 -4(2) . . . . ?
C38 C37 C40 C42 173.8(13) . . . . ?
C36 C37 C40 C43 113.1(16) . . . . ?
C38 C37 C40 C43 -69.6(18) . . . . ?
C38 C39 C44 C2 117.3(13) . . . . ?
C34 C39 C44 C2 -68.0(15) . . . . ?
C1 C2 C44 C39 106.0(14) . . . . ?
C3 C2 C44 C39 -75.2(14) . . . . ?
O5 C51 C52 C53 -173.1(12) . . . . ?
C56 C51 C52 C53 3.9(19) . . . . ?
O5 C51 C52 C94 8.4(19) . . . . ?
C56 C51 C52 C94 -174.6(10) . . . . ?
C51 C52 C53 C54 -1(2) . . . . ?
C94 C52 C53 C54 177.8(13) . . . . ?
C52 C53 C54 C55 -2(2) . . . . ?
C52 C53 C54 C57 -178.6(17) . . . . ?
C53 C54 C55 C56 1(2) . . . . ?
C57 C54 C55 C56 178.2(17) . . . . ?
C54 C55 C56 C51 2(2) . . . . ?
C54 C55 C56 C61 -173.3(13) . . . . ?
O5 C51 C56 C55 173.1(11) . . . . ?
C52 C51 C56 C55 -4.2(18) . . . . ?
O5 C51 C56 C61 -12.0(17) . . . . ?
C52 C51 C56 C61 170.7(11) . . . . ?
C53 C54 C57 C58 52(3) . . . . ?
C55 C54 C57 C58 -125(2) . . . . ?
C53 C54 C57 C60 176(2) . . . . ?
C55 C54 C57 C60 0(3) . . . . ?
C53 C54 C57 C59 -64(3) . . . . ?
C55 C54 C57 C59 119(2) . . . . ?
C55 C56 C61 C63 91.1(15) . . . . ?
C51 C56 C61 C63 -83.6(15) . . . . ?
O6 C62 C63 C64 -177.5(11) . . . . ?
C67 C62 C63 C64 1.7(19) . . . . ?
O6 C62 C63 C61 7.5(19) . . . . ?
C67 C62 C63 C61 -173.2(11) . . . . ?
C56 C61 C63 C62 101.0(15) . . . . ?
C56 C61 C63 C64 -74.4(14) . . . . ?
C62 C63 C64 C65 -1(2) . . . . ?
C61 C63 C64 C65 174.6(11) . . . . ?
C63 C64 C65 C66 -2.1(18) . . . . ?
C63 C64 C65 C68 -176.0(12) . . . . ?
C64 C65 C66 C67 4(2) . . . . ?
C68 C65 C66 C67 177.5(12) . . . . ?
C65 C66 C67 C62 -3(2) . . . . ?
C65 C66 C67 C72 -178.9(12) . . . . ?
O6 C62 C67 C66 179.3(11) . . . . ?
C63 C62 C67 C66 0.0(17) . . . . ?
O6 C62 C67 C72 -5.2(18) . . . . ?
C63 C62 C67 C72 175.6(11) . . . . ?
C66 C65 C68 C70 -121.4(15) . . . . ?
C64 C65 C68 C70 51.8(16) . . . . ?
C66 C65 C68 C71 -0.7(19) . . . . ?
C64 C65 C68 C71 172.5(11) . . . . ?
C66 C65 C68 C69 118.6(14) . . . . ?
C64 C65 C68 C69 -68.3(15) . . . . ?
C66 C67 C72 C74 74.0(13) . . . . ?
C62 C67 C72 C74 -101.5(13) . . . . ?
O7 C73 C74 C75 178.7(12) . . . . ?
C78 C73 C74 C75 -2.2(19) . . . . ?
O7 C73 C74 C72 -4.8(17) . . . . ?
C78 C73 C74 C72 174.3(11) . . . . ?
C67 C72 C74 C75 -115.2(13) . . . . ?
C67 C72 C74 C73 68.4(14) . . . . ?
C73 C74 C75 C76 -2(2) . . . . ?
C72 C74 C75 C76 -178.0(12) . . . . ?
C74 C75 C76 C77 4(2) . . . . ?
C74 C75 C76 C79 -175.7(14) . . . . ?
C75 C76 C77 C78 -3(2) . . . . ?
C79 C76 C77 C78 176.7(13) . . . . ?
C76 C77 C78 C73 0(2) . . . . ?
C76 C77 C78 C83 178.1(12) . . . . ?
O7 C73 C78 C77 -177.8(12) . . . . ?
C74 C73 C78 C77 3.2(18) . . . . ?
O7 C73 C78 C83 3.6(17) . . . . ?
C74 C73 C78 C83 -175.5(11) . . . . ?
C75 C76 C79 C80 -4(2) . . . . ?
C77 C76 C79 C80 176.3(13) . . . . ?
C75 C76 C79 C82 -126.8(15) . . . . ?
C77 C76 C79 C82 53.5(19) . . . . ?
C75 C76 C79 C81 114.2(15) . . . . ?
C77 C76 C79 C81 -65.6(17) . . . . ?
C77 C78 C83 C85 108.2(15) . . . . ?
C73 C78 C83 C85 -73.3(15) . . . . ?
C78 C83 C85 C86 -71.8(14) . . . . ?
C78 C83 C85 C84 108.8(12) . . . . ?
C89 C84 C85 C86 1.6(14) . . . . ?
O8 C84 C85 C86 -179.2(9) . . . . ?
C89 C84 C85 C83 -179.0(10) . . . . ?
O8 C84 C85 C83 0.2(15) . . . . ?
C83 C85 C86 C87 -177.0(12) . . . . ?
C84 C85 C86 C87 2.4(18) . . . . ?
C85 C86 C87 C88 -3.7(19) . . . . ?
C85 C86 C87 C90 175.6(12) . . . . ?
C86 C87 C88 C89 1.0(17) . . . . ?
C90 C87 C88 C89 -178.3(11) . . . . ?
O8 C84 C89 C88 176.7(11) . . . . ?
C85 C84 C89 C88 -4.3(17) . . . . ?
O8 C84 C89 C94 -7.6(17) . . . . ?
C85 C84 C89 C94 171.3(9) . . . . ?
C87 C88 C89 C84 3.2(19) . . . . ?
C87 C88 C89 C94 -172.3(10) . . . . ?
C86 C87 C90 C93 -171.1(16) . . . . ?
C88 C87 C90 C93 8(2) . . . . ?
C86 C87 C90 C91 54.3(19) . . . . ?
C88 C87 C90 C91 -126.4(15) . . . . ?
C86 C87 C90 C92 -57.9(17) . . . . ?
C88 C87 C90 C92 121.3(15) . . . . ?
C51 C52 C94 C89 87.8(14) . . . . ?
C53 C52 C94 C89 -90.8(14) . . . . ?
C84 C89 C94 C52 -95.9(13) . . . . ?
C88 C89 C94 C52 80.3(14) . . . . ?
O9 C101 C102 C103 -175.0(11) . . . . ?
C106 C101 C102 C103 1.1(18) . . . . ?
O9 C101 C102 C144 9.8(18) . . . . ?
C106 C101 C102 C144 -174.1(11) . . . . ?
C101 C102 C103 C104 2.7(19) . . . . ?
C144 C102 C103 C104 178.0(12) . . . . ?
C102 C103 C104 C105 -5.1(19) . . . . ?
C102 C103 C104 C107 177.5(14) . . . . ?
C103 C104 C105 C106 4(2) . . . . ?
C107 C104 C105 C106 -178.6(14) . . . . ?
C104 C105 C106 C101 0(2) . . . . ?
C104 C105 C106 C111 -174.3(12) . . . . ?
O9 C101 C106 C105 173.9(11) . . . . ?
C102 C101 C106 C105 -2.2(19) . . . . ?
O9 C101 C106 C111 -12.0(17) . . . . ?
C102 C101 C106 C111 171.8(11) . . . . ?
C105 C104 C107 C110 70(2) . . . . ?
C103 C104 C107 C110 -112.4(17) . . . . ?
C105 C104 C107 C109 -45.0(19) . . . . ?
C103 C104 C107 C109 132.2(15) . . . . ?
C105 C104 C107 C108 -163.1(13) . . . . ?
C103 C104 C107 C108 14(2) . . . . ?
C105 C106 C111 C113 86.7(15) . . . . ?
C101 C106 C111 C113 -87.2(15) . . . . ?
O10 C112 C113 C114 -179.0(10) . . . . ?
C117 C112 C113 C114 2.0(17) . . . . ?
O10 C112 C113 C111 6.7(16) . . . . ?
C117 C112 C113 C111 -172.3(10) . . . . ?
C106 C111 C113 C114 -70.6(14) . . . . ?
C106 C111 C113 C112 103.5(13) . . . . ?
C112 C113 C114 C115 0.0(19) . . . . ?
C111 C113 C114 C115 174.4(12) . . . . ?
C113 C114 C115 C116 -2(2) . . . . ?
C113 C114 C115 C118 179.7(13) . . . . ?
C114 C115 C116 C117 1.0(19) . . . . ?
C118 C115 C116 C117 179.9(12) . . . . ?
C115 C116 C117 C112 1(2) . . . . ?
C115 C116 C117 C122 -174.9(11) . . . . ?
O10 C112 C117 C116 178.6(11) . . . . ?
C113 C112 C117 C116 -2.6(18) . . . . ?
O10 C112 C117 C122 -5.5(19) . . . . ?
C113 C112 C117 C122 173.3(10) . . . . ?
C114 C115 C118 C121 131.6(18) . . . . ?
C116 C115 C118 C121 -47(2) . . . . ?
C114 C115 C118 C120 -111(2) . . . . ?
C116 C115 C118 C120 70(2) . . . . ?
C114 C115 C118 C119 7(2) . . . . ?
C116 C115 C118 C119 -172.3(17) . . . . ?
C116 C117 C122 C124 74.6(15) . . . . ?
C112 C117 C122 C124 -101.5(14) . . . . ?
O11 C123 C124 C125 170.1(12) . . . . ?
C128 C123 C124 C125 -8(2) . . . . ?
O11 C123 C124 C122 -6.7(19) . . . . ?
C128 C123 C124 C122 175.6(10) . . . . ?
C117 C122 C124 C123 77.8(15) . . . . ?
C117 C122 C124 C125 -99.1(15) . . . . ?
C123 C124 C125 C126 4(2) . . . . ?
C122 C124 C125 C126 -179.8(12) . . . . ?
C124 C125 C126 C127 1.4(19) . . . . ?
C124 C125 C126 C129 -177.8(13) . . . . ?
C125 C126 C127 C128 -2(2) . . . . ?
C129 C126 C127 C128 177.0(14) . . . . ?
C126 C127 C128 C123 -2(2) . . . . ?
C126 C127 C128 C133 -177.5(13) . . . . ?
O11 C123 C128 C127 -171.4(11) . . . . ?
C124 C123 C128 C127 6.5(17) . . . . ?
O11 C123 C128 C133 4.8(16) . . . . ?
C124 C123 C128 C133 -177.3(11) . . . . ?
C127 C126 C129 C130 -171.5(14) . . . . ?
C125 C126 C129 C130 8(2) . . . . ?
C127 C126 C129 C132 -46(2) . . . . ?
C125 C126 C129 C132 133.5(14) . . . . ?
C127 C126 C129 C131 68.9(18) . . . . ?
C125 C126 C129 C131 -111.9(15) . . . . ?
C127 C128 C133 C135 92.2(15) . . . . ?
C123 C128 C133 C135 -83.5(13) . . . . ?
O12 C134 C135 C136 -176.8(10) . . . . ?
C139 C134 C135 C136 1.1(18) . . . . ?
O12 C134 C135 C133 11.5(18) . . . . ?
C139 C134 C135 C133 -170.5(11) . . . . ?
C128 C133 C135 C136 -69.7(14) . . . . ?
C128 C133 C135 C134 101.7(14) . . . . ?
C134 C135 C136 C137 -1.7(19) . . . . ?
C133 C135 C136 C137 170.2(11) . . . . ?
C135 C136 C137 C138 1.9(18) . . . . ?
C135 C136 C137 C140 178.1(11) . . . . ?
C136 C137 C138 C139 -1.6(18) . . . . ?
C140 C137 C138 C139 -177.6(11) . . . . ?
C137 C138 C139 C134 1.1(18) . . . . ?
C137 C138 C139 C144 -176.8(11) . . . . ?
O12 C134 C139 C138 177.1(10) . . . . ?
C135 C134 C139 C138 -0.9(18) . . . . ?
O12 C134 C139 C144 -5.0(17) . . . . ?
C135 C134 C139 C144 177.0(11) . . . . ?
C138 C137 C140 C143 -12.9(18) . . . . ?
C136 C137 C140 C143 171.3(12) . . . . ?
C138 C137 C140 C142 106.8(14) . . . . ?
C136 C137 C140 C142 -69.0(16) . . . . ?
C138 C137 C140 C141 -131.6(13) . . . . ?
C136 C137 C140 C141 52.5(15) . . . . ?
C138 C139 C144 C102 81.8(13) . . . . ?
C134 C139 C144 C102 -96.0(13) . . . . ?
C103 C102 C144 C139 -91.5(14) . . . . ?
C101 C102 C144 C139 83.8(14) . . . . ?
C152 C151 N1 Sc3 -49(9) . . . . ?
C2 C1 O1 Sc1 -80.2(14) . . . . ?
C6 C1 O1 Sc1 92.5(11) . . . . ?
C2 C1 O1 Na1 145.0(9) . . . . ?
C6 C1 O1 Na1 -42.3(15) . . . . ?
C13 C12 O2 Sc1 -93.5(13) . . . . ?
C17 C12 O2 Sc1 88.4(14) . . . . ?
C13 C12 O2 Sc4 107.6(12) . . . . ?
C17 C12 O2 Sc4 -70.5(12) . . . . ?
C28 C23 O3 Sc3 -108.2(14) . . . . ?
C24 C23 O3 Sc3 68.9(14) . . . . ?
C28 C23 O3 Sc1 89.6(12) . . . . ?
C24 C23 O3 Sc1 -93.3(11) . . . . ?
C35 C34 O4 Sc1 88(4) . . . . ?
C39 C34 O4 Sc1 -89(4) . . . . ?
C52 C51 O5 Sc2 -88.3(14) . . . . ?
C56 C51 O5 Sc2 94.7(12) . . . . ?
C52 C51 O5 Sc1 108.9(13) . . . . ?
C56 C51 O5 Sc1 -68.1(12) . . . . ?
C63 C62 O6 Sc3 68.6(18) . . . . ?
C67 C62 O6 Sc3 -110.6(12) . . . . ?
C63 C62 O6 Sc2 -90.2(12) . . . . ?
C67 C62 O6 Sc2 90.6(11) . . . . ?
C89 C84 O8 Sc2 92.2(13) . . . . ?
C85 C84 O8 Sc2 -86.8(10) . . . . ?
C89 C84 O8 Na1 -34.3(16) . . . . ?
C85 C84 O8 Na1 146.8(7) . . . . ?
C106 C101 O9 Sc4 94.4(12) . . . . ?
C102 C101 O9 Sc4 -89.5(13) . . . . ?
C106 C101 O9 Sc2 -62.9(13) . . . . ?
C102 C101 O9 Sc2 113.3(10) . . . . ?
C117 C112 O10 Sc3 -105.0(15) . . . . ?
C113 C112 O10 Sc3 76.2(17) . . . . ?
C117 C112 O10 Sc4 85.9(14) . . . . ?
C113 C112 O10 Sc4 -93.0(10) . . . . ?
C135 C134 O12 Sc4 -86.6(12) . . . . ?
C139 C134 O12 Sc4 95.5(12) . . . . ?
C135 C134 O12 Na1 137.8(10) . . . . ?
C139 C134 O12 Na1 -40.2(14) . . . . ?
Na1 N7 C163 C164 175(3) . . . . ?
